data_1551928
loop_
_publ_author_name
'Witold M. Bloch'
'Alexandre Burgun'
'Campbell J. Coghlan'
'Richmond Lee'
'Michelle L. Coote'
'Christian J. Doonan'
'Christopher J. Sumby'

_publ_section_title
;
 Capturing snapshots of post-synthetic metallation chemistry in
 metal-organic frameworks
;
_journal_name_full 'Nature Chemistry'
_journal_page_first 906
_journal_page_last 912
_journal_paper_doi 10.1038/nchem.2045
_journal_volume 6
_journal_year 2014
_chemical_formula_moiety 'C150 H132 Cl4 Co2 Mn6 N24 O24'
_chemical_formula_sum 'C150 H132 Cl4 Co2 Mn6 N24 O24'
_chemical_formula_weight 3244.09
_space_group_crystal_system monoclinic
_space_group_IT_number 14
_space_group_name_Hall '-P 2ybc'
_space_group_name_H-M_alt 'P 1 21/c 1'
_atom_sites_solution_hydrogens geom
_cell_angle_alpha 90
_cell_angle_beta 94.19(3)
_cell_angle_gamma 90
_cell_formula_units_Z 4
_cell_length_a 12.236(2)
_cell_length_b 33.628(7)
_cell_length_c 51.707(10)
_cell_measurement_temperature 100(2)
_cell_volume 21219(7)
_computing_cell_refinement 'XDS (Kabsch, 1993)'
_computing_data_collection 'BluIce (McPhillips, 2002)'
_computing_data_reduction 'XDS (Kabsch, 1993)'
_computing_molecular_graphics 'X-Seed (Barbour, 1999)'
_computing_publication_material 'CIFTAB (Sheldrick, 1997)'
_computing_structure_refinement 'SHELXL-2013 (Sheldrick, 2013)'
_computing_structure_solution 'SHELXS-2013 (Sheldrick, 2013)'
_diffrn_ambient_temperature 100(2)
_diffrn_measured_fraction_theta_full 0.924
_diffrn_measured_fraction_theta_max 0.943
_diffrn_measurement_device_type 'ADSC Quantum 210r'
_diffrn_measurement_method 'Phi Scan'
_diffrn_radiation_monochromator 'Silicon Double Crystal'
_diffrn_radiation_source 'MX1 Beamline Australian Synchrotron'
_diffrn_radiation_type Synchrotron
_diffrn_radiation_wavelength 0.71073
_diffrn_reflns_av_R_equivalents 0.1222
_diffrn_reflns_av_unetI/netI 0.0675
_diffrn_reflns_Laue_measured_fraction_full 0.924
_diffrn_reflns_Laue_measured_fraction_max 0.943
_diffrn_reflns_limit_h_max 13
_diffrn_reflns_limit_h_min -13
_diffrn_reflns_limit_k_max 41
_diffrn_reflns_limit_k_min -41
_diffrn_reflns_limit_l_max 63
_diffrn_reflns_limit_l_min -63
_diffrn_reflns_number 294190
_diffrn_reflns_point_group_measured_fraction_full 0.924
_diffrn_reflns_point_group_measured_fraction_max 0.943
_diffrn_reflns_theta_full 26.000
_diffrn_reflns_theta_max 25.825
_diffrn_reflns_theta_min 0.790
_exptl_absorpt_coefficient_mu 0.602
_exptl_absorpt_correction_T_max 0.998
_exptl_absorpt_correction_T_min 0.948
_exptl_absorpt_correction_type multi-scan
_exptl_absorpt_process_details 'XDS (Kabsch, 1993)'
_exptl_crystal_colour blue
_exptl_crystal_density_diffrn 1.015
_exptl_crystal_description plate
_exptl_crystal_F_000 6656
_exptl_crystal_size_max 0.090
_exptl_crystal_size_mid 0.050
_exptl_crystal_size_min 0.020
_refine_ls_extinction_coef .
_refine_ls_extinction_method none
_refine_ls_goodness_of_fit_ref 1.053
_refine_ls_hydrogen_treatment constr
_refine_ls_matrix_type full
_refine_ls_number_parameters 1946
_refine_ls_number_reflns 38538
_refine_ls_number_restraints 0
_refine_ls_restrained_S_all 1.053
_refine_ls_R_factor_all 0.1105
_refine_ls_R_factor_gt 0.0776
_refine_ls_shift/su_max 0.015
_refine_ls_shift/su_mean 0.000
_refine_ls_structure_factor_coef Fsqd
_refine_ls_weighting_details 'w=1/[\s^2^(Fo^2^)+(0.1240P)^2^+14.3332P] where P=(Fo^2^+2Fc^2^)/3'
_refine_ls_weighting_scheme calc
_refine_ls_wR_factor_gt 0.2017
_refine_ls_wR_factor_ref 0.2181
_reflns_Friedel_coverage 0.000
_reflns_Friedel_fraction_full .
_reflns_Friedel_fraction_max .
_reflns_number_gt 27392
_reflns_number_total 38538
_reflns_threshold_expression 'I > 2\s(I)'
_cod_data_source_file nchem.2045-s4.cif
_cod_data_source_block CoCl2
_cod_depositor_comments
;
The following automatic conversions were performed:

data item '_exptl_absorpt_correction_type' value 'Multi-Scan' was
changed to 'multi-scan' in accordance with the built-in table derived
from the CIF Core dictionary named 'cif_core.dic' version 2.4.5 last
updated on 2014-11-21.

Automatic conversion script
Id: cif_fix_values 6909 2019-04-08 15:41:33Z antanas 
;
_cod_original_sg_symbol_H-M 'P 21/c'
_cod_database_code 1551928
_shelx_space_group_comment
;
The symmetry employed for this shelxl refinement is uniquely defined
by the following loop, which should always be used as a source of
symmetry information in preference to the above space-group names.
They are only intended as comments.
;

loop_
_space_group_symop_operation_xyz
'x, y, z'
'-x, y+1/2, -z+1/2'
'-x, -y, -z'
'x, -y-1/2, z-1/2'

loop_
_atom_site_label
_atom_site_type_symbol
_atom_site_fract_x
_atom_site_fract_y
_atom_site_fract_z
_atom_site_U_iso_or_equiv
_atom_site_adp_type
_atom_site_occupancy
_atom_site_site_symmetry_order
_atom_site_calc_flag
_atom_site_refinement_flags_posn
_atom_site_refinement_flags_adp
_atom_site_refinement_flags_occupancy
_atom_site_disorder_assembly
_atom_site_disorder_group
Mn2 Mn 0.02157(5) 0.50888(2) 0.37646(2) 0.02370(14) Uani 1 1 d . . . . .
Mn4 Mn 0.22762(5) 0.56730(2) 0.14767(2) 0.02527(15) Uani 1 1 d . . . . .
Mn5 Mn 0.02224(5) 0.49648(2) 0.12571(2) 0.02364(14) Uani 1 1 d . . . . .
Mn3 Mn 0.24669(5) 0.56924(2) 0.39934(2) 0.02341(14) Uani 1 1 d . . . . .
Mn1 Mn -0.18167(5) 0.44080(2) 0.35182(2) 0.02657(15) Uani 1 1 d . . . . .
Mn6 Mn -0.17706(5) 0.42451(2) 0.10287(2) 0.02798(15) Uani 1 1 d . . . . .
Co2 Co -0.46760(6) 0.74258(2) -0.00167(2) 0.04689(19) Uani 1 1 d . . . . .
Co1 Co -0.47379(7) 0.75450(2) 0.23826(2) 0.0532(2) Uani 1 1 d . . . . .
Cl3 Cl -0.61869(10) 0.75577(3) -0.02715(3) 0.0417(3) Uani 1 1 d . . . . .
Cl1 Cl -0.62498(11) 0.74971(4) 0.21155(3) 0.0437(3) Uani 1 1 d . . . . .
Cl4 Cl -0.30802(13) 0.73690(5) -0.01984(4) 0.0664(4) Uani 1 1 d . . . . .
Cl2 Cl -0.31284(15) 0.76154(6) 0.22104(4) 0.0767(5) Uani 1 1 d . . . . .
O226 O -1.0032(3) 0.44112(9) 0.10224(6) 0.0324(7) Uani 1 1 d . . . . .
O165 O 0.2515(3) 0.57122(10) 0.35856(6) 0.0372(8) Uani 1 1 d . . . . .
O126 O 1.0713(2) 0.56255(9) 0.39970(5) 0.0293(7) Uani 1 1 d . . . . .
N231 N -0.1770(3) 0.40661(12) 0.06014(7) 0.0350(9) Uani 1 1 d . . . . .
O245 O -0.2312(3) 0.43263(11) -0.10717(6) 0.0400(8) Uani 1 1 d . . . . .
O46 O -1.0098(2) 0.45430(9) 0.35317(6) 0.0321(7) Uani 1 1 d . . . . .
O246 O -0.1064(3) 0.47900(11) -0.09518(6) 0.0485(9) Uani 1 1 d . . . . .
O146 O 1.0545(2) 0.55246(9) 0.14880(5) 0.0288(6) Uani 1 1 d . . . . .
N132 N 0.3972(3) 0.63404(10) 0.16699(6) 0.0266(8) Uani 1 1 d . . . . .
N131 N 0.3792(3) 0.60240(10) 0.15062(7) 0.0278(8) Uani 1 1 d . . . . .
O106 O 0.0580(3) 0.51745(10) 0.59282(6) 0.0392(8) Uani 1 1 d . . . . .
O185 O -0.3200(3) 1.01293(9) 0.09304(6) 0.0384(8) Uani 1 1 d . . . . .
O25 O -0.1775(3) 0.42347(12) 0.14345(6) 0.0485(9) Uani 1 1 d . . . . .
O225 O -1.0347(3) 0.37681(10) 0.10580(7) 0.0413(8) Uani 1 1 d . . . . .
O145 O 1.0863(3) 0.61661(10) 0.14424(6) 0.0367(7) Uani 1 1 d . . . . .
O166 O 0.1072(3) 0.53288(11) 0.34639(6) 0.0447(9) Uani 1 1 d . . . . .
N152 N 0.2690(3) 0.62108(11) 0.19883(7) 0.0320(8) Uani 1 1 d . . . . .
O125 O 1.1061(2) 0.62694(10) 0.39764(6) 0.0365(7) Uani 1 1 d . . . . .
N12 N -0.2192(3) 0.38020(11) 0.30429(7) 0.0342(9) Uani 1 1 d . . . . .
N232 N -0.2210(3) 0.37155(11) 0.05149(7) 0.0307(8) Uani 1 1 d . . . . .
O65 O -0.1199(3) 0.53612(10) 0.35862(7) 0.0420(8) Uani 1 1 d . . . . .
N151 N 0.2261(3) 0.58611(11) 0.19050(7) 0.0329(9) Uani 1 1 d . . . . .
O205 O -0.1204(3) 0.52082(11) 0.10648(8) 0.0524(10) Uani 1 1 d . . . . .
O26 O -0.0657(3) 0.47283(11) 0.15599(7) 0.0539(10) Uani 1 1 d . . . . .
N112 N 0.4152(3) 0.63485(9) 0.42275(6) 0.0231(7) Uani 1 1 d . . . . .
O206 O -0.2525(3) 0.47804(10) 0.09250(7) 0.0422(8) Uani 1 1 d . . . . .
N111 N 0.3991(3) 0.60495(10) 0.40458(7) 0.0273(8) Uani 1 1 d . . . . .
N212 N -0.3476(3) 0.35842(10) 0.08371(7) 0.0273(8) Uani 1 1 d . . . . .
O45 O -1.0393(3) 0.39101(11) 0.36225(7) 0.0420(8) Uani 1 1 d . . . . .
O105 O 0.2039(3) 0.55084(12) 0.60846(6) 0.0434(9) Uani 1 1 d . . . . .
O85 O -0.1650(3) 0.97226(11) 0.35496(7) 0.0502(9) Uani 1 1 d . . . . .
N31 N -0.3391(3) 0.40919(11) 0.34722(7) 0.0285(8) Uani 1 1 d . . . . .
O86 O -0.3023(3) 1.01319(10) 0.34161(6) 0.0404(8) Uani 1 1 d . . . . .
C4 C 0.3040(4) 0.64924(12) 0.17958(8) 0.0264(9) Uani 1 1 d . . . . .
H4A H 0.2427 0.6542 0.1664 0.032 Uiso 1 1 calc R U . . .
H4B H 0.3238 0.6748 0.1882 0.032 Uiso 1 1 calc R U . . .
N11 N -0.1652(3) 0.41458(12) 0.31144(7) 0.0330(9) Uani 1 1 d . . . . .
O186 O -0.1623(3) 0.98304(11) 0.10498(7) 0.0469(9) Uani 1 1 d . . . . .
O66 O -0.2351(3) 0.49517(10) 0.33643(6) 0.0404(8) Uani 1 1 d . . . . .
N91 N 0.2401(3) 0.58293(11) 0.44294(7) 0.0311(8) Uani 1 1 d . . . . .
N92 N 0.2901(3) 0.61551(11) 0.45395(6) 0.0294(8) Uani 1 1 d . . . . .
N211 N -0.3289(3) 0.38908(12) 0.10052(8) 0.0367(9) Uani 1 1 d . . . . .
C114 C 0.5788(4) 0.62022(13) 0.41091(9) 0.0306(10) Uani 1 1 d . . . . .
N32 N -0.3528(3) 0.37283(10) 0.33565(7) 0.0273(8) Uani 1 1 d . . . . .
C113 C 0.5228(3) 0.64427(12) 0.42691(8) 0.0254(9) Uani 1 1 d . . . . .
C244 C -0.1707(4) 0.45172(13) -0.09071(8) 0.0314(10) Uani 1 1 d . . . . .
C204 C -0.2100(4) 0.51267(16) 0.09511(9) 0.0394(11) Uani 1 1 d . . . . .
C33 C -0.4611(4) 0.36270(14) 0.33335(8) 0.0348(11) Uani 1 1 d . . . . .
C84 C -0.2585(4) 0.97989(15) 0.34431(8) 0.0366(11) Uani 1 1 d . . . . .
C3 C 0.3228(3) 0.64700(12) 0.43680(8) 0.0239(8) Uani 1 1 d . . . . .
H3A H 0.2604 0.6538 0.4243 0.029 Uiso 1 1 calc R U . . .
H3B H 0.3426 0.6710 0.4471 0.029 Uiso 1 1 calc R U . . .
C38 C -0.6365(4) 0.39830(14) 0.34567(9) 0.0338(10) Uani 1 1 d . . . . .
C134 C 0.5599(4) 0.61527(14) 0.15715(8) 0.0320(10) Uani 1 1 d . . . . .
C133 C 0.5070(4) 0.64236(13) 0.17131(8) 0.0282(9) Uani 1 1 d . . . . .
C138 C 0.6809(4) 0.61005(13) 0.15641(8) 0.0302(9) Uani 1 1 d . . . . .
C214 C -0.5096(4) 0.37833(14) 0.09401(9) 0.0335(10) Uani 1 1 d . . . . .
C104 C 0.1416(4) 0.53789(15) 0.59031(8) 0.0344(10) Uani 1 1 d . . . . .
C122 C 0.8602(3) 0.57492(14) 0.41278(9) 0.0318(10) Uani 1 1 d . . . . .
H122 H 0.8929 0.5497 0.4163 0.038 Uiso 1 1 calc R U . . .
C143 C 0.7255(4) 0.57264(14) 0.16108(9) 0.0356(11) Uani 1 1 d . . . . .
H143 H 0.6799 0.5514 0.1658 0.043 Uiso 1 1 calc R U . . .
C155 C 0.2017(4) 0.56586(14) 0.21151(8) 0.0371(11) Uani 1 1 d . . . . .
C164 C 0.1853(4) 0.55472(14) 0.34207(8) 0.0317(10) Uani 1 1 d . . . . .
C41 C -0.8583(4) 0.41000(14) 0.35180(9) 0.0320(10) Uani 1 1 d . . . . .
C234 C -0.1879(4) 0.40502(14) 0.01661(8) 0.0320(10) Uani 1 1 d . . . . .
C233 C -0.2267(4) 0.36946(13) 0.02563(8) 0.0338(10) Uani 1 1 d . . . . .
C153 C 0.2738(4) 0.62412(15) 0.22480(9) 0.0406(12) Uani 1 1 d . . . . .
C222 C -0.7845(4) 0.42815(14) 0.09242(9) 0.0370(11) Uani 1 1 d . . . . .
H222 H -0.8138 0.4540 0.0893 0.044 Uiso 1 1 calc R U . . .
C235 C -0.1574(4) 0.42723(14) 0.03906(8) 0.0342(10) Uani 1 1 d . . . . .
C119 C 0.7628(4) 0.64882(14) 0.40333(9) 0.0360(11) Uani 1 1 d . . . . .
H119 H 0.7304 0.6743 0.4004 0.043 Uiso 1 1 calc R U . . .
C15 C -0.1401(4) 0.43130(14) 0.28951(9) 0.0357(11) Uani 1 1 d . . . . .
C141 C 0.9045(4) 0.59731(14) 0.15192(9) 0.0327(10) Uani 1 1 d . . . . .
C218 C -0.6290(4) 0.38372(14) 0.09509(9) 0.0367(11) Uani 1 1 d . . . . .
C144 C 1.0210(4) 0.58861(15) 0.14805(8) 0.0338(10) Uani 1 1 d . . . . .
N192 N -0.5299(4) 0.70524(13) 0.04620(9) 0.0485(11) Uani 1 1 d . . . . .
C213 C -0.4561(4) 0.35077(13) 0.07940(8) 0.0312(10) Uani 1 1 d . . . . .
C238 C -0.1845(4) 0.41699(14) -0.01068(8) 0.0328(10) Uani 1 1 d . . . . .
C184 C -0.2587(4) 0.98273(14) 0.09555(8) 0.0343(10) Uani 1 1 d . . . . .
C6 C -0.2562(4) 0.34326(12) 0.07056(8) 0.0284(9) Uani 1 1 d . . . . .
H6A H -0.2776 0.3180 0.0618 0.034 Uiso 1 1 calc R U . . .
H6B H -0.1943 0.3376 0.0835 0.034 Uiso 1 1 calc R U . . .
C220 C -0.8083(4) 0.35882(14) 0.10276(11) 0.0443(12) Uani 1 1 d . . . . .
H220 H -0.8544 0.3373 0.1068 0.053 Uiso 1 1 calc R U . . .
C223 C -0.6747(4) 0.42128(15) 0.09046(9) 0.0384(11) Uani 1 1 d . . . . .
H223 H -0.6290 0.4426 0.0858 0.046 Uiso 1 1 calc R U . . .
C142 C 0.8360(4) 0.56599(14) 0.15888(9) 0.0340(10) Uani 1 1 d . . . . .
H142 H 0.8659 0.5402 0.1621 0.041 Uiso 1 1 calc R U . . .
C221 C -0.8530(4) 0.39697(14) 0.09894(9) 0.0320(10) Uani 1 1 d . . . . .
C24 C -0.1276(4) 0.44436(14) 0.16031(9) 0.0379(11) Uani 1 1 d . . . . .
C35 C -0.4373(4) 0.42232(13) 0.35171(9) 0.0303(10) Uani 1 1 d . . . . .
C161 C 0.2018(4) 0.56263(14) 0.31406(8) 0.0351(11) Uani 1 1 d . . . . .
C64 C -0.1994(4) 0.52881(14) 0.34287(8) 0.0304(10) Uani 1 1 d . . . . .
C42 C -0.7974(4) 0.43946(14) 0.34080(9) 0.0326(10) Uani 1 1 d . . . . .
H42 H -0.8309 0.4639 0.3356 0.039 Uiso 1 1 calc R U . . .
N172 N -0.5135(4) 0.77605(13) 0.04889(10) 0.0503(11) Uani 1 1 d . . . . .
C115 C 0.4994(4) 0.59648(14) 0.39747(9) 0.0322(10) Uani 1 1 d . . . . .
C124 C 1.0407(3) 0.59946(14) 0.40041(8) 0.0287(9) Uani 1 1 d . . . . .
C219 C -0.6983(4) 0.35228(14) 0.10076(10) 0.0402(11) Uani 1 1 d . . . . .
H219 H -0.6692 0.3263 0.1032 0.048 Uiso 1 1 calc R U . . .
C123 C 0.7479(4) 0.58082(14) 0.41507(9) 0.0365(11) Uani 1 1 d . . . . .
H123 H 0.7047 0.5592 0.4203 0.044 Uiso 1 1 calc R U . . .
C120 C 0.8758(4) 0.64362(14) 0.40096(9) 0.0342(10) Uani 1 1 d . . . . .
H120 H 0.9196 0.6655 0.3965 0.041 Uiso 1 1 calc R U . . .
C242 C -0.0900(5) 0.44878(17) -0.04472(9) 0.0457(13) Uani 1 1 d . . . . .
H242 H -0.0292 0.4633 -0.0501 0.055 Uiso 1 1 calc R U . . .
C94 C 0.2385(4) 0.58022(15) 0.48658(8) 0.0357(11) Uani 1 1 d . . . . .
C224 C -0.9700(4) 0.40541(14) 0.10291(9) 0.0321(10) Uani 1 1 d . . . . .
C34 C -0.5161(4) 0.39378(13) 0.34376(8) 0.0300(9) Uani 1 1 d . . . . .
N51 N -0.4659(4) 0.71182(15) 0.26548(10) 0.0561(13) Uani 1 1 d . . . . .
C95 C 0.2079(4) 0.56135(15) 0.46259(8) 0.0354(11) Uani 1 1 d . . . . .
C135 C 0.4796(4) 0.59019(14) 0.14456(9) 0.0336(10) Uani 1 1 d . . . . .
C43 C -0.6879(4) 0.43306(14) 0.33749(9) 0.0338(10) Uani 1 1 d . . . . .
H43 H -0.6471 0.4530 0.3294 0.041 Uiso 1 1 calc R U . . .
N52 N -0.5320(4) 0.71551(13) 0.28654(10) 0.0486(11) Uani 1 1 d . . . . .
C44 C -0.9750(4) 0.41850(15) 0.35635(9) 0.0344(10) Uani 1 1 d . . . . .
C139 C 0.7485(4) 0.64127(14) 0.14998(9) 0.0367(11) Uani 1 1 d . . . . .
H139 H 0.7188 0.6671 0.1469 0.044 Uiso 1 1 calc R U . . .
C14 C -0.1769(5) 0.40808(15) 0.26806(9) 0.0422(12) Uani 1 1 d . . . . .
C118 C 0.6984(4) 0.61688(14) 0.40991(9) 0.0315(10) Uani 1 1 d . . . . .
C241 C -0.1775(4) 0.43982(14) -0.06264(8) 0.0326(10) Uani 1 1 d . . . . .
C101 C 0.1693(4) 0.54748(15) 0.56311(8) 0.0322(10) Uani 1 1 d . . . . .
N72 N -0.5518(4) 0.78635(13) 0.28663(10) 0.0501(12) Uani 1 1 d . . . . .
N171 N -0.4546(4) 0.78203(13) 0.02770(9) 0.0490(11) Uani 1 1 d . . . . .
C140 C 0.8610(4) 0.63449(14) 0.14813(9) 0.0353(10) Uani 1 1 d . . . . .
H140 H 0.9073 0.6560 0.1442 0.042 Uiso 1 1 calc R U . . .
C158 C 0.2203(4) 0.57917(16) 0.26141(8) 0.0397(12) Uani 1 1 d . . . . .
C93 C 0.2918(4) 0.61500(14) 0.48027(8) 0.0336(10) Uani 1 1 d . . . . .
C1 C -0.2590(4) 0.35479(13) 0.32464(9) 0.0334(10) Uani 1 1 d . . . . .
H1A H -0.2800 0.3285 0.3172 0.040 Uiso 1 1 calc R U . . .
H1B H -0.1997 0.3507 0.3385 0.040 Uiso 1 1 calc R U . . .
C61 C -0.2592(4) 0.56451(14) 0.33082(9) 0.0352(10) Uani 1 1 d . . . . .
C81 C -0.3205(4) 0.94498(14) 0.33243(9) 0.0348(10) Uani 1 1 d . . . . .
C163 C 0.1236(5) 0.56219(17) 0.26963(10) 0.0489(14) Uani 1 1 d . . . . .
H163 H 0.0642 0.5565 0.2573 0.059 Uiso 1 1 calc R U . . .
C202 C -0.3638(4) 0.54100(15) 0.06559(10) 0.0438(12) Uani 1 1 d . . . . .
H202 H -0.3856 0.5148 0.0607 0.053 Uiso 1 1 calc R U . . .
C121 C 0.9227(3) 0.60681(13) 0.40517(8) 0.0297(9) Uani 1 1 d . . . . .
C240 C -0.2653(4) 0.41899(16) -0.05444(9) 0.0407(12) Uani 1 1 d . . . . .
H240 H -0.3239 0.4116 -0.0666 0.049 Uiso 1 1 calc R U . . .
C53 C -0.5065(5) 0.68745(17) 0.30437(13) 0.0551(15) Uani 1 1 d . . . . .
C116 C 0.5639(4) 0.67522(15) 0.44559(10) 0.0400(12) Uani 1 1 d . . . . .
H11A H 0.5448 0.7016 0.4386 0.060 Uiso 1 1 calc R U . . .
H11B H 0.6438 0.6730 0.4485 0.060 Uiso 1 1 calc R U . . .
H11C H 0.5304 0.6715 0.4621 0.060 Uiso 1 1 calc R U . . .
C215 C -0.4265(4) 0.40141(16) 0.10697(10) 0.0415(12) Uani 1 1 d . . . . .
C55 C -0.4038(5) 0.67970(17) 0.27101(11) 0.0535(15) Uani 1 1 d . . . . .
C237 C -0.1068(6) 0.46761(17) 0.04120(10) 0.0583(17) Uani 1 1 d . . . . .
H23A H -0.1618 0.4877 0.0358 0.087 Uiso 1 1 calc R U . . .
H23B H -0.0458 0.4691 0.0300 0.087 Uiso 1 1 calc R U . . .
H23C H -0.0795 0.4725 0.0592 0.087 Uiso 1 1 calc R U . . .
C162 C 0.1146(4) 0.55384(16) 0.29524(9) 0.0404(12) Uani 1 1 d . . . . .
H162 H 0.0494 0.5420 0.3005 0.049 Uiso 1 1 calc R U . . .
C17 C -0.0776(5) 0.46945(16) 0.28994(9) 0.0472(14) Uani 1 1 d . . . . .
H17A H -0.1275 0.4914 0.2849 0.071 Uiso 1 1 calc R U . . .
H17B H -0.0201 0.4678 0.2777 0.071 Uiso 1 1 calc R U . . .
H17C H -0.0441 0.4742 0.3075 0.071 Uiso 1 1 calc R U . . .
C39 C -0.6986(4) 0.36800(15) 0.35623(10) 0.0370(11) Uani 1 1 d . . . . .
H39 H -0.6648 0.3435 0.3612 0.044 Uiso 1 1 calc R U . . .
C58 C -0.3730(5) 0.62896(16) 0.30859(11) 0.0503(14) Uani 1 1 d . . . . .
C203 C -0.4198(5) 0.57339(15) 0.05457(11) 0.0487(14) Uani 1 1 d . . . . .
H203 H -0.4760 0.5693 0.0412 0.058 Uiso 1 1 calc R U . . .
C181 C -0.3031(4) 0.94363(14) 0.08527(8) 0.0321(10) Uani 1 1 d . . . . .
C199 C -0.3057(5) 0.61709(17) 0.08129(12) 0.0576(16) Uani 1 1 d . . . . .
H199 H -0.2856 0.6432 0.0869 0.069 Uiso 1 1 calc R U . . .
C198 C -0.3942(4) 0.61213(15) 0.06299(10) 0.0435(12) Uani 1 1 d . . . . .
C60 C -0.2510(4) 0.60095(15) 0.34193(10) 0.0438(12) Uani 1 1 d . . . . .
H60 H -0.2046 0.6045 0.3573 0.053 Uiso 1 1 calc R U . . .
C194 C -0.4484(5) 0.64707(15) 0.05130(11) 0.0478(13) Uani 1 1 d . . . . .
C178 C -0.3804(4) 0.86968(15) 0.06758(10) 0.0407(11) Uani 1 1 d . . . . .
C160 C 0.2953(5) 0.57994(18) 0.30596(9) 0.0486(14) Uani 1 1 d . . . . .
H160 H 0.3533 0.5868 0.3184 0.058 Uiso 1 1 calc R U . . .
C154 C 0.2302(4) 0.58919(15) 0.23384(9) 0.0395(12) Uani 1 1 d . . . . .
C78 C -0.4282(5) 0.87954(16) 0.30940(11) 0.0477(13) Uani 1 1 d . . . . .
C40 C -0.8085(4) 0.37376(15) 0.35937(10) 0.0410(11) Uani 1 1 d . . . . .
H40 H -0.8503 0.3533 0.3666 0.049 Uiso 1 1 calc R U . . .
N191 N -0.4903(4) 0.69640(13) 0.02272(9) 0.0531(12) Uani 1 1 d . . . . .
C193 C -0.5037(5) 0.67559(16) 0.06414(12) 0.0507(14) Uani 1 1 d . . . . .
C197 C -0.3891(8) 0.6403(2) 0.00421(12) 0.090(3) Uani 1 1 d . . . . .
H19A H -0.4432 0.6236 -0.0056 0.135 Uiso 1 1 calc R U . . .
H19B H -0.3288 0.6236 0.0115 0.135 Uiso 1 1 calc R U . . .
H19C H -0.3604 0.6602 -0.0074 0.135 Uiso 1 1 calc R U . . .
C98 C 0.2156(4) 0.56801(15) 0.51269(8) 0.0365(11) Uani 1 1 d . . . . .
C136 C 0.5479(4) 0.67511(15) 0.18821(10) 0.0421(12) Uani 1 1 d . . . . .
H13A H 0.6280 0.6737 0.1907 0.063 Uiso 1 1 calc R U . . .
H13B H 0.5166 0.6729 0.2051 0.063 Uiso 1 1 calc R U . . .
H13C H 0.5264 0.7006 0.1802 0.063 Uiso 1 1 calc R U . . .
C183 C -0.2680(4) 0.87709(16) 0.07202(10) 0.0454(13) Uani 1 1 d . . . . .
H183 H -0.2172 0.8567 0.0687 0.054 Uiso 1 1 calc R U . . .
C174 C -0.4214(5) 0.83107(15) 0.05696(10) 0.0452(12) Uani 1 1 d . . . . .
C159 C 0.3063(5) 0.58752(19) 0.28004(10) 0.0551(16) Uani 1 1 d . . . . .
H159 H 0.3727 0.5985 0.2748 0.066 Uiso 1 1 calc R U . . .
C13 C -0.2259(5) 0.37548(16) 0.27842(10) 0.0494(14) Uani 1 1 d . . . . .
C157 C 0.1520(6) 0.52553(17) 0.20977(10) 0.0587(17) Uani 1 1 d . . . . .
H15A H 0.1452 0.5169 0.1916 0.088 Uiso 1 1 calc R U . . .
H15B H 0.0793 0.5263 0.2165 0.088 Uiso 1 1 calc R U . . .
H15C H 0.1988 0.5068 0.2200 0.088 Uiso 1 1 calc R U . . .
C175 C -0.3970(4) 0.81548(14) 0.03272(10) 0.0433(12) Uani 1 1 d . . . . .
C239 C -0.2690(4) 0.40866(16) -0.02864(9) 0.0417(12) Uani 1 1 d . . . . .
H239 H -0.3320 0.3954 -0.0232 0.050 Uiso 1 1 calc R U . . .
C177 C -0.3219(5) 0.83155(18) 0.01404(11) 0.0574(15) Uani 1 1 d . . . . .
H17D H -0.3248 0.8147 -0.0014 0.086 Uiso 1 1 calc R U . . .
H17E H -0.2470 0.8320 0.0221 0.086 Uiso 1 1 calc R U . . .
H17F H -0.3444 0.8586 0.0091 0.086 Uiso 1 1 calc R U . . .
C201 C -0.2764(4) 0.54693(15) 0.08363(9) 0.0378(11) Uani 1 1 d . . . . .
C243 C -0.0910(4) 0.43664(16) -0.01913(9) 0.0434(13) Uani 1 1 d . . . . .
H243 H -0.0293 0.4415 -0.0073 0.052 Uiso 1 1 calc R U . . .
N71 N -0.4970(5) 0.79649(16) 0.26519(10) 0.0670(15) Uani 1 1 d . . . . .
C156 C 0.3121(7) 0.6601(2) 0.23921(10) 0.074(2) Uani 1 1 d . . . . .
H15D H 0.3920 0.6621 0.2391 0.111 Uiso 1 1 calc R U . . .
H15E H 0.2917 0.6583 0.2571 0.111 Uiso 1 1 calc R U . . .
H15F H 0.2781 0.6837 0.2309 0.111 Uiso 1 1 calc R U . . .
C236 C -0.2639(6) 0.33294(16) 0.01115(10) 0.0557(16) Uani 1 1 d . . . . .
H23D H -0.2374 0.3093 0.0208 0.083 Uiso 1 1 calc R U . . .
H23E H -0.2345 0.3330 -0.0060 0.083 Uiso 1 1 calc R U . . .
H23F H -0.3441 0.3325 0.0091 0.083 Uiso 1 1 calc R U . . .
C137 C 0.4917(4) 0.55668(16) 0.12639(11) 0.0491(14) Uani 1 1 d . . . . .
H13D H 0.4962 0.5316 0.1361 0.074 Uiso 1 1 calc R U . . .
H13E H 0.5587 0.5603 0.1174 0.074 Uiso 1 1 calc R U . . .
H13F H 0.4282 0.5559 0.1137 0.074 Uiso 1 1 calc R U . . .
C82 C -0.4058(5) 0.95029(18) 0.31477(14) 0.070(2) Uani 1 1 d . . . . .
H82 H -0.4293 0.9764 0.3101 0.083 Uiso 1 1 calc R U . . .
C216 C -0.5018(4) 0.31896(16) 0.06182(10) 0.0463(13) Uani 1 1 d . . . . .
H21A H -0.4599 0.3177 0.0464 0.069 Uiso 1 1 calc R U . . .
H21B H -0.5787 0.3249 0.0566 0.069 Uiso 1 1 calc R U . . .
H21C H -0.4970 0.2933 0.0709 0.069 Uiso 1 1 calc R U . . .
C117 C 0.5147(5) 0.56472(17) 0.37741(11) 0.0519(14) Uani 1 1 d . . . . .
H11D H 0.5482 0.5412 0.3859 0.078 Uiso 1 1 calc R U . . .
H11E H 0.5626 0.5748 0.3645 0.078 Uiso 1 1 calc R U . . .
H11F H 0.4434 0.5576 0.3688 0.078 Uiso 1 1 calc R U . . .
C179 C -0.4514(4) 0.89914(16) 0.07245(11) 0.0464(13) Uani 1 1 d . . . . .
H179 H -0.5280 0.8942 0.0702 0.056 Uiso 1 1 calc R U . . .
C74 C -0.4762(5) 0.84378(18) 0.29571(12) 0.0598(16) Uani 1 1 d . . . . .
C217 C -0.4401(5) 0.4354(2) 0.12528(13) 0.067(2) Uani 1 1 d . . . . .
H21D H -0.3778 0.4360 0.1383 0.101 Uiso 1 1 calc R U . . .
H21E H -0.5082 0.4319 0.1339 0.101 Uiso 1 1 calc R U . . .
H21F H -0.4432 0.4604 0.1156 0.101 Uiso 1 1 calc R U . . .
C97 C 0.1536(5) 0.52189(18) 0.45826(9) 0.0580(17) Uani 1 1 d . . . . .
H97A H 0.1237 0.5200 0.4402 0.087 Uiso 1 1 calc R U . . .
H97B H 0.0941 0.5192 0.4698 0.087 Uiso 1 1 calc R U . . .
H97C H 0.2074 0.5007 0.4619 0.087 Uiso 1 1 calc R U . . .
C2 C -0.6066(4) 0.74875(14) 0.28620(15) 0.0566(17) Uani 1 1 d . . . . .
H2A H -0.6573 0.7472 0.2704 0.068 Uiso 1 1 calc R U . . .
H2B H -0.6510 0.7469 0.3014 0.068 Uiso 1 1 calc R U . . .
C54 C -0.4269(5) 0.66387(18) 0.29530(12) 0.0573(16) Uani 1 1 d . . . . .
C36 C -0.5014(5) 0.32455(15) 0.32167(12) 0.0510(14) Uani 1 1 d . . . . .
H36A H -0.4632 0.3191 0.3060 0.076 Uiso 1 1 calc R U . . .
H36B H -0.5803 0.3265 0.3171 0.076 Uiso 1 1 calc R U . . .
H36C H -0.4872 0.3030 0.3342 0.076 Uiso 1 1 calc R U . . .
C200 C -0.2467(5) 0.58524(16) 0.09150(11) 0.0504(14) Uani 1 1 d . . . . .
H200 H -0.1863 0.5894 0.1038 0.060 Uiso 1 1 calc R U . . .
C182 C -0.2297(4) 0.91306(15) 0.08106(9) 0.0409(12) Uani 1 1 d . . . . .
H182 H -0.1532 0.9172 0.0845 0.049 Uiso 1 1 calc R U . . .
C76 C -0.5791(6) 0.8103(2) 0.33092(15) 0.077(2) Uani 1 1 d . . . . .
H76A H -0.5774 0.8362 0.3396 0.116 Uiso 1 1 calc R U . . .
H76B H -0.5340 0.7913 0.3414 0.116 Uiso 1 1 calc R U . . .
H76C H -0.6548 0.8006 0.3289 0.116 Uiso 1 1 calc R U . . .
C37 C -0.4521(4) 0.46277(16) 0.36345(11) 0.0470(13) Uani 1 1 d . . . . .
H37A H -0.3946 0.4672 0.3774 0.070 Uiso 1 1 calc R U . . .
H37B H -0.5241 0.4642 0.3706 0.070 Uiso 1 1 calc R U . . .
H37C H -0.4474 0.4832 0.3501 0.070 Uiso 1 1 calc R U . . .
C102 C 0.0886(4) 0.54489(17) 0.54295(9) 0.0418(12) Uani 1 1 d . . . . .
H102 H 0.0177 0.5356 0.5463 0.050 Uiso 1 1 calc R U . . .
C180 C -0.4143(4) 0.93675(15) 0.08080(10) 0.0426(12) Uani 1 1 d . . . . .
H180 H -0.4653 0.9574 0.0834 0.051 Uiso 1 1 calc R U . . .
C73 C -0.5355(5) 0.81450(15) 0.30508(13) 0.0526(15) Uani 1 1 d . . . . .
C96 C 0.3393(5) 0.64703(17) 0.49717(9) 0.0523(15) Uani 1 1 d . . . . .
H96A H 0.4194 0.6451 0.4982 0.079 Uiso 1 1 calc R U . . .
H96B H 0.3132 0.6443 0.5146 0.079 Uiso 1 1 calc R U . . .
H96C H 0.3167 0.6729 0.4899 0.079 Uiso 1 1 calc R U . . .
C79 C -0.3463(7) 0.87391(17) 0.32820(14) 0.079(2) Uani 1 1 d . . . . .
H79 H -0.3268 0.8478 0.3339 0.095 Uiso 1 1 calc R U . . .
C99 C 0.2976(4) 0.56772(17) 0.53309(9) 0.0464(13) Uani 1 1 d . . . . .
H99 H 0.3708 0.5741 0.5297 0.056 Uiso 1 1 calc R U . . .
C59 C -0.3084(5) 0.63286(15) 0.33147(10) 0.0480(13) Uani 1 1 d . . . . .
H59 H -0.3035 0.6579 0.3400 0.058 Uiso 1 1 calc R U . . .
C5 C -0.5884(5) 0.74255(15) 0.04847(15) 0.0584(17) Uani 1 1 d . . . . .
H5A H -0.6438 0.7454 0.0336 0.070 Uiso 1 1 calc R U . . .
H5B H -0.6272 0.7424 0.0646 0.070 Uiso 1 1 calc R U . . .
C173 C -0.4948(5) 0.80525(16) 0.06700(12) 0.0557(15) Uani 1 1 d . . . . .
C62 C -0.3254(5) 0.55963(18) 0.30811(11) 0.0605(17) Uani 1 1 d . . . . .
H62 H -0.3335 0.5341 0.3004 0.073 Uiso 1 1 calc R U . . .
C56 C -0.5629(6) 0.68531(19) 0.32883(13) 0.0661(17) Uani 1 1 d . . . . .
H56A H -0.5443 0.7089 0.3394 0.099 Uiso 1 1 calc R U . . .
H56B H -0.5393 0.6613 0.3384 0.099 Uiso 1 1 calc R U . . .
H56C H -0.6424 0.6843 0.3247 0.099 Uiso 1 1 calc R U . . .
C100 C 0.2740(4) 0.55830(17) 0.55802(9) 0.0454(13) Uani 1 1 d . . . . .
H100 H 0.3301 0.5593 0.5717 0.054 Uiso 1 1 calc R U . . .
C103 C 0.1095(4) 0.55548(18) 0.51819(9) 0.0471(14) Uani 1 1 d . . . . .
H103 H 0.0525 0.5544 0.5047 0.057 Uiso 1 1 calc R U . . .
C75 C -0.4501(6) 0.8317(2) 0.27043(13) 0.0688(19) Uani 1 1 d . . . . .
C77 C -0.3908(10) 0.8542(3) 0.25186(15) 0.136(5) Uani 1 1 d . . . . .
H77A H -0.3969 0.8406 0.2351 0.204 Uiso 1 1 calc R U . . .
H77B H -0.3134 0.8561 0.2581 0.204 Uiso 1 1 calc R U . . .
H77C H -0.4220 0.8809 0.2499 0.204 Uiso 1 1 calc R U . . .
C196 C -0.5370(6) 0.6779(2) 0.09099(14) 0.073(2) Uani 1 1 d . . . . .
H19D H -0.5239 0.6522 0.0996 0.110 Uiso 1 1 calc R U . . .
H19E H -0.6151 0.6845 0.0907 0.110 Uiso 1 1 calc R U . . .
H19F H -0.4941 0.6986 0.1005 0.110 Uiso 1 1 calc R U . . .
C195 C -0.4424(5) 0.66087(16) 0.02569(11) 0.0516(14) Uani 1 1 d . . . . .
C57 C -0.3207(7) 0.6655(2) 0.25370(13) 0.082(2) Uani 1 1 d . . . . .
H57A H -0.3486 0.6419 0.2442 0.123 Uiso 1 1 calc R U . . .
H57B H -0.2531 0.6587 0.2641 0.123 Uiso 1 1 calc R U . . .
H57C H -0.3055 0.6865 0.2413 0.123 Uiso 1 1 calc R U . . .
C80 C -0.2907(6) 0.90692(18) 0.33915(14) 0.074(2) Uani 1 1 d . . . . .
H80 H -0.2307 0.9028 0.3516 0.089 Uiso 1 1 calc R U . . .
C63 C -0.3794(6) 0.59179(18) 0.29676(12) 0.069(2) Uani 1 1 d . . . . .
H63 H -0.4213 0.5886 0.2807 0.083 Uiso 1 1 calc R U . . .
C176 C -0.5456(7) 0.8060(2) 0.09181(15) 0.085(2) Uani 1 1 d . . . . .
H17G H -0.6232 0.8131 0.0888 0.127 Uiso 1 1 calc R U . . .
H17H H -0.5083 0.8256 0.1033 0.127 Uiso 1 1 calc R U . . .
H17I H -0.5395 0.7796 0.0999 0.127 Uiso 1 1 calc R U . . .
C16 C -0.2843(10) 0.3408(2) 0.26540(13) 0.138(5) Uani 1 1 d . . . . .
H16A H -0.2570 0.3160 0.2735 0.207 Uiso 1 1 calc R U . . .
H16B H -0.2708 0.3407 0.2470 0.207 Uiso 1 1 calc R U . . .
H16C H -0.3631 0.3432 0.2673 0.207 Uiso 1 1 calc R U . . .
C83 C -0.4602(7) 0.9172(2) 0.3032(2) 0.112(4) Uani 1 1 d . . . . .
H83 H -0.5204 0.9213 0.2908 0.135 Uiso 1 1 calc R U . . .
C19A C -0.2361(9) 0.4044(3) 0.22226(15) 0.067(3) Uani 0.75 1 d . . P A 1
H19G H -0.2980 0.3896 0.2268 0.081 Uiso 0.75 1 calc R U P A 1
C23A C -0.0608(7) 0.4336(2) 0.23341(14) 0.0533(19) Uani 0.75 1 d . . P A 1
H23G H -0.0008 0.4371 0.2459 0.064 Uiso 0.75 1 calc R U P A 1
C20A C -0.2233(10) 0.4121(3) 0.19606(15) 0.081(4) Uani 0.75 1 d . . P A 1
H20A H -0.2738 0.4005 0.1834 0.097 Uiso 0.75 1 calc R U P A 1
C22A C -0.0542(9) 0.4438(3) 0.20774(15) 0.075(3) Uani 0.75 1 d . . P A 1
H22A H 0.0095 0.4570 0.2027 0.090 Uiso 0.75 1 calc R U P A 1
C22B C -0.1544(13) 0.4668(4) 0.2046(3) 0.019(3) Uani 0.25 1 d . . P A 2
H22B H -0.1490 0.4936 0.1991 0.023 Uiso 0.25 1 calc R U P A 2
C23B C -0.1745(19) 0.4565(8) 0.2306(4) 0.0533(19) Uani 0.25 1 d . . P A 2
H23H H -0.1939 0.4772 0.2419 0.064 Uiso 0.25 1 calc R U P A 2
C19B C -0.1755(16) 0.3876(6) 0.2201(3) 0.024(4) Uani 0.25 1 d . . P A 2
H19H H -0.1934 0.3611 0.2246 0.029 Uiso 0.25 1 calc R U P A 2
C21 C -0.1433(5) 0.43487(15) 0.18808(9) 0.0425(12) Uani 1 1 d . . . . .
C18 C -0.1671(5) 0.41680(17) 0.24044(9) 0.0494(15) Uani 1 1 d . . . . .
C8 C -0.1599(17) 0.3951(6) 0.1951(4) 0.029(5) Uani 0.25 1 d . . P A 2
H8 H -0.1600 0.3743 0.1827 0.034 Uiso 0.25 1 calc R U P A 2

loop_
_atom_site_aniso_label
_atom_site_aniso_U_11
_atom_site_aniso_U_22
_atom_site_aniso_U_33
_atom_site_aniso_U_23
_atom_site_aniso_U_13
_atom_site_aniso_U_12
Mn2 0.0222(3) 0.0348(4) 0.0141(3) 0.0047(2) 0.0010(2) -0.0001(3)
Mn4 0.0315(4) 0.0261(3) 0.0177(3) 0.0015(2) -0.0014(2) -0.0035(3)
Mn5 0.0274(3) 0.0280(3) 0.0153(3) 0.0020(2) -0.0001(2) -0.0032(3)
Mn3 0.0256(3) 0.0272(3) 0.0173(3) 0.0013(2) 0.0011(2) -0.0029(2)
Mn1 0.0249(4) 0.0366(4) 0.0179(3) 0.0041(3) 0.0001(2) -0.0011(3)
Mn6 0.0296(4) 0.0321(4) 0.0218(3) 0.0005(3) -0.0013(2) -0.0036(3)
Co2 0.0540(5) 0.0325(4) 0.0515(4) -0.0049(3) -0.0142(3) 0.0011(3)
Co1 0.0615(5) 0.0361(4) 0.0584(5) -0.0010(3) -0.0201(4) -0.0015(3)
Cl3 0.0457(7) 0.0305(6) 0.0484(7) 0.0051(5) 0.0010(5) -0.0001(5)
Cl1 0.0491(7) 0.0336(6) 0.0474(7) 0.0007(5) -0.0034(5) -0.0006(5)
Cl4 0.0589(9) 0.0569(9) 0.0815(11) -0.0179(8) -0.0071(8) 0.0075(7)
Cl2 0.0685(11) 0.0762(12) 0.0829(12) 0.0036(9) -0.0116(9) -0.0083(9)
O226 0.0373(18) 0.0308(17) 0.0291(16) -0.0042(13) 0.0021(13) -0.0048(13)
O165 0.0416(19) 0.050(2) 0.0203(15) 0.0013(14) 0.0065(13) -0.0038(15)
O126 0.0172(15) 0.0439(19) 0.0266(15) -0.0041(13) 0.0011(11) -0.0023(12)
N231 0.051(2) 0.035(2) 0.0187(18) -0.0006(15) 0.0027(16) -0.0105(18)
O245 0.041(2) 0.056(2) 0.0224(16) 0.0073(15) -0.0007(13) -0.0071(16)
O46 0.0311(17) 0.0375(18) 0.0277(16) 0.0001(13) 0.0025(12) 0.0043(13)
O246 0.080(3) 0.040(2) 0.0262(17) 0.0027(14) 0.0136(17) -0.0197(19)
O146 0.0300(17) 0.0296(16) 0.0263(15) -0.0032(12) -0.0002(12) 0.0005(12)
N132 0.035(2) 0.0216(18) 0.0243(18) -0.0065(14) 0.0075(14) -0.0012(14)
N131 0.029(2) 0.0264(19) 0.0284(19) -0.0087(15) 0.0022(14) -0.0009(14)
O106 0.048(2) 0.046(2) 0.0246(16) 0.0036(14) 0.0081(14) -0.0169(16)
O185 0.054(2) 0.0256(17) 0.0341(18) -0.0028(13) -0.0059(15) 0.0009(15)
O25 0.051(2) 0.070(3) 0.0246(17) 0.0043(16) 0.0004(15) -0.0192(18)
O225 0.0340(19) 0.0355(19) 0.054(2) 0.0060(16) -0.0007(15) -0.0001(14)
O145 0.0293(18) 0.0369(19) 0.0439(19) 0.0022(14) 0.0022(13) 0.0003(14)
O166 0.059(2) 0.058(2) 0.0182(16) -0.0001(15) 0.0093(14) -0.0155(18)
N152 0.043(2) 0.031(2) 0.0232(18) -0.0029(15) 0.0070(15) -0.0136(16)
O125 0.0262(17) 0.046(2) 0.0376(18) 0.0054(15) 0.0048(13) -0.0073(14)
N12 0.044(2) 0.031(2) 0.030(2) -0.0004(16) 0.0239(17) -0.0049(17)
N232 0.048(2) 0.0248(19) 0.0206(17) -0.0015(14) 0.0121(15) -0.0100(16)
O65 0.0361(19) 0.045(2) 0.042(2) -0.0019(16) -0.0163(15) 0.0075(15)
N151 0.048(2) 0.032(2) 0.0192(18) -0.0010(15) 0.0058(15) -0.0105(17)
O205 0.047(2) 0.049(2) 0.057(2) -0.0136(18) -0.0210(18) 0.0080(17)
O26 0.088(3) 0.047(2) 0.0302(19) -0.0025(16) 0.0270(18) -0.025(2)
N112 0.031(2) 0.0169(16) 0.0228(17) -0.0047(13) 0.0080(13) -0.0055(13)
O206 0.046(2) 0.039(2) 0.0397(19) -0.0002(15) -0.0064(15) 0.0023(16)
N111 0.030(2) 0.0236(18) 0.0292(19) -0.0074(14) 0.0056(14) -0.0037(14)
N212 0.031(2) 0.0252(19) 0.0259(18) -0.0055(14) 0.0065(14) -0.0069(15)
O45 0.0273(18) 0.047(2) 0.051(2) 0.0113(16) 0.0033(14) 0.0038(15)
O105 0.0364(19) 0.075(3) 0.0186(16) 0.0017(16) 0.0022(13) -0.0135(17)
O85 0.049(2) 0.054(2) 0.044(2) 0.0077(17) -0.0189(17) -0.0111(17)
N31 0.025(2) 0.031(2) 0.0303(19) -0.0106(15) 0.0070(14) -0.0007(15)
O86 0.054(2) 0.0307(18) 0.0351(18) -0.0030(14) -0.0059(15) -0.0041(15)
C4 0.037(2) 0.024(2) 0.019(2) -0.0002(16) 0.0117(16) -0.0013(17)
N11 0.036(2) 0.036(2) 0.028(2) 0.0015(16) 0.0101(15) -0.0092(16)
O186 0.043(2) 0.050(2) 0.045(2) 0.0025(17) -0.0149(16) -0.0161(16)
O66 0.042(2) 0.037(2) 0.0407(19) 0.0033(15) -0.0067(15) 0.0014(15)
N91 0.040(2) 0.033(2) 0.0203(18) -0.0019(15) 0.0043(15) -0.0187(16)
N92 0.040(2) 0.032(2) 0.0175(17) -0.0028(14) 0.0093(14) -0.0105(16)
N211 0.035(2) 0.039(2) 0.036(2) -0.0179(17) 0.0053(16) -0.0086(17)
C114 0.034(3) 0.023(2) 0.036(2) -0.0058(18) 0.0098(18) -0.0004(18)
N32 0.030(2) 0.0265(19) 0.0270(18) -0.0026(14) 0.0153(14) -0.0006(15)
C113 0.026(2) 0.018(2) 0.033(2) -0.0009(16) 0.0066(17) -0.0031(16)
C244 0.041(3) 0.032(2) 0.022(2) 0.0038(18) 0.0046(18) -0.004(2)
C204 0.047(3) 0.047(3) 0.023(2) -0.005(2) -0.005(2) 0.004(2)
C33 0.053(3) 0.028(2) 0.025(2) -0.0023(18) 0.0092(19) -0.002(2)
C84 0.051(3) 0.038(3) 0.020(2) -0.0006(18) -0.0044(19) -0.005(2)
C3 0.028(2) 0.020(2) 0.024(2) -0.0048(16) 0.0127(16) 0.0001(16)
C38 0.034(3) 0.036(3) 0.032(2) -0.0073(19) 0.0052(18) 0.0012(19)
C134 0.031(3) 0.035(3) 0.030(2) -0.0038(19) 0.0028(18) 0.0018(19)
C133 0.031(2) 0.026(2) 0.028(2) -0.0051(17) 0.0046(17) -0.0034(17)
C138 0.028(2) 0.032(2) 0.030(2) -0.0063(18) 0.0022(17) 0.0000(18)
C214 0.033(3) 0.034(3) 0.035(2) -0.0085(19) 0.0056(18) 0.0000(19)
C104 0.034(3) 0.050(3) 0.019(2) 0.0032(19) 0.0033(18) 0.001(2)
C122 0.021(2) 0.041(3) 0.034(2) -0.0026(19) 0.0059(17) -0.0011(18)
C143 0.032(3) 0.030(2) 0.046(3) 0.001(2) 0.011(2) 0.0008(19)
C155 0.055(3) 0.035(3) 0.021(2) -0.0009(18) 0.0048(19) -0.014(2)
C164 0.036(3) 0.038(3) 0.022(2) -0.0020(18) 0.0055(18) -0.008(2)
C41 0.023(2) 0.035(3) 0.037(2) -0.0016(19) -0.0015(18) 0.0025(18)
C234 0.040(3) 0.036(3) 0.020(2) -0.0008(18) 0.0062(18) -0.0109(19)
C233 0.052(3) 0.028(2) 0.021(2) 0.0000(17) 0.0058(19) -0.013(2)
C153 0.059(3) 0.042(3) 0.022(2) -0.009(2) 0.013(2) -0.026(2)
C222 0.047(3) 0.028(2) 0.036(3) 0.0050(19) 0.006(2) -0.001(2)
C235 0.042(3) 0.036(3) 0.025(2) -0.0002(18) 0.0044(18) -0.013(2)
C119 0.038(3) 0.033(3) 0.036(3) -0.007(2) 0.001(2) -0.003(2)
C15 0.044(3) 0.038(3) 0.027(2) 0.0003(19) 0.0122(19) -0.003(2)
C141 0.034(3) 0.031(2) 0.034(2) -0.0040(19) 0.0021(18) 0.0026(18)
C218 0.042(3) 0.036(3) 0.033(2) -0.007(2) 0.007(2) -0.004(2)
C144 0.035(3) 0.042(3) 0.024(2) -0.0014(19) -0.0022(18) -0.005(2)
N192 0.052(3) 0.035(2) 0.056(3) -0.002(2) -0.010(2) -0.005(2)
C213 0.041(3) 0.031(2) 0.022(2) -0.0010(17) 0.0035(18) -0.0069(19)
C238 0.044(3) 0.032(2) 0.022(2) 0.0007(18) 0.0037(18) -0.017(2)
C184 0.041(3) 0.037(3) 0.024(2) 0.0014(18) -0.0069(19) -0.008(2)
C6 0.038(3) 0.022(2) 0.027(2) 0.0035(17) 0.0124(17) -0.0027(17)
C220 0.050(3) 0.021(2) 0.061(3) 0.003(2) 0.004(2) -0.005(2)
C223 0.033(3) 0.043(3) 0.040(3) -0.002(2) 0.009(2) -0.010(2)
C142 0.031(3) 0.033(3) 0.038(3) -0.0006(19) 0.0069(19) 0.0050(19)
C221 0.028(2) 0.037(3) 0.031(2) -0.0055(19) 0.0023(17) 0.0019(18)
C24 0.052(3) 0.033(3) 0.031(2) -0.003(2) 0.015(2) -0.011(2)
C35 0.028(2) 0.029(2) 0.034(2) -0.0120(18) 0.0034(18) -0.0017(18)
C161 0.051(3) 0.035(3) 0.020(2) 0.0016(18) 0.0086(19) -0.008(2)
C64 0.034(3) 0.036(3) 0.021(2) 0.0029(18) 0.0010(17) -0.0013(19)
C42 0.031(3) 0.033(2) 0.034(2) 0.0018(19) 0.0041(18) 0.0075(19)
N172 0.058(3) 0.028(2) 0.066(3) -0.008(2) 0.005(2) -0.009(2)
C115 0.028(3) 0.033(2) 0.036(2) -0.0081(19) 0.0070(18) 0.0002(18)
C124 0.021(2) 0.041(3) 0.024(2) -0.0042(18) -0.0005(16) 0.0012(18)
C219 0.034(3) 0.027(2) 0.060(3) 0.002(2) 0.007(2) 0.0046(19)
C123 0.031(3) 0.033(3) 0.047(3) -0.004(2) 0.014(2) -0.0016(19)
C120 0.026(3) 0.033(3) 0.044(3) -0.007(2) 0.0084(19) -0.0057(18)
C242 0.057(3) 0.053(3) 0.027(2) 0.002(2) 0.005(2) -0.026(3)
C94 0.038(3) 0.048(3) 0.021(2) -0.0051(19) 0.0058(18) -0.022(2)
C224 0.034(3) 0.032(3) 0.030(2) 0.0002(18) 0.0003(18) -0.0008(19)
C34 0.024(2) 0.035(2) 0.032(2) -0.0026(18) 0.0061(17) -0.0032(18)
N51 0.059(3) 0.053(3) 0.052(3) -0.002(2) -0.023(2) 0.010(2)
C95 0.046(3) 0.043(3) 0.017(2) -0.0032(18) 0.0004(18) -0.024(2)
C135 0.032(3) 0.031(2) 0.037(3) -0.011(2) 0.0026(19) 0.0035(19)
C43 0.030(3) 0.031(2) 0.041(3) -0.0013(19) 0.0032(19) -0.0032(18)
N52 0.047(3) 0.030(2) 0.065(3) 0.002(2) -0.019(2) 0.0009(19)
C44 0.024(2) 0.049(3) 0.030(2) 0.000(2) 0.0008(17) -0.001(2)
C139 0.041(3) 0.026(2) 0.043(3) -0.010(2) 0.001(2) -0.0001(19)
C14 0.061(3) 0.040(3) 0.028(2) -0.007(2) 0.020(2) -0.016(2)
C118 0.024(2) 0.036(3) 0.035(2) -0.0114(19) 0.0073(17) -0.0027(18)
C241 0.042(3) 0.035(3) 0.021(2) -0.0007(18) 0.0070(18) -0.009(2)
C101 0.030(2) 0.048(3) 0.019(2) 0.0019(19) 0.0055(16) -0.010(2)
N72 0.051(3) 0.028(2) 0.068(3) -0.007(2) -0.015(2) 0.0013(19)
N171 0.046(3) 0.042(3) 0.057(3) 0.000(2) -0.006(2) -0.005(2)
C140 0.030(3) 0.031(2) 0.045(3) -0.004(2) 0.0072(19) -0.0085(19)
C158 0.053(3) 0.049(3) 0.019(2) -0.0010(19) 0.0066(19) -0.024(2)
C93 0.041(3) 0.037(3) 0.023(2) -0.0046(18) 0.0102(18) -0.011(2)
C1 0.050(3) 0.021(2) 0.033(2) 0.0033(18) 0.026(2) 0.0053(19)
C61 0.036(3) 0.038(3) 0.030(2) 0.0055(19) -0.0044(19) 0.002(2)
C81 0.045(3) 0.032(2) 0.026(2) -0.0049(18) -0.0059(19) -0.003(2)
C163 0.060(4) 0.060(4) 0.028(3) -0.001(2) 0.008(2) -0.024(3)
C202 0.044(3) 0.035(3) 0.049(3) 0.000(2) -0.015(2) -0.003(2)
C121 0.022(2) 0.033(2) 0.034(2) -0.0037(18) 0.0015(17) -0.0027(17)
C240 0.042(3) 0.053(3) 0.027(2) 0.006(2) -0.003(2) -0.014(2)
C53 0.045(3) 0.043(3) 0.075(4) -0.004(3) -0.011(3) -0.002(2)
C116 0.039(3) 0.039(3) 0.042(3) -0.018(2) 0.010(2) -0.014(2)
C215 0.037(3) 0.044(3) 0.045(3) -0.022(2) 0.012(2) -0.012(2)
C55 0.070(4) 0.045(3) 0.042(3) 0.004(2) -0.018(3) 0.017(3)
C237 0.102(5) 0.048(3) 0.024(3) 0.001(2) 0.001(3) -0.035(3)
C162 0.045(3) 0.050(3) 0.028(2) -0.002(2) 0.010(2) -0.022(2)
C17 0.071(4) 0.049(3) 0.023(2) 0.004(2) 0.012(2) -0.026(3)
C39 0.029(3) 0.034(3) 0.048(3) -0.003(2) 0.002(2) 0.0015(19)
C58 0.063(4) 0.034(3) 0.050(3) 0.004(2) -0.021(3) 0.010(2)
C203 0.050(3) 0.035(3) 0.057(3) 0.003(2) -0.020(3) 0.001(2)
C181 0.036(3) 0.033(2) 0.026(2) -0.0027(18) -0.0073(18) -0.0049(19)
C199 0.075(4) 0.035(3) 0.058(4) 0.003(3) -0.028(3) 0.000(3)
C198 0.049(3) 0.035(3) 0.044(3) 0.011(2) -0.012(2) 0.002(2)
C60 0.057(3) 0.034(3) 0.038(3) 0.002(2) -0.013(2) 0.002(2)
C194 0.054(3) 0.029(3) 0.057(3) 0.000(2) -0.017(3) -0.001(2)
C178 0.047(3) 0.035(3) 0.040(3) -0.006(2) 0.002(2) -0.004(2)
C160 0.053(3) 0.067(4) 0.026(2) -0.002(2) 0.004(2) -0.024(3)
C154 0.056(3) 0.042(3) 0.021(2) -0.0023(19) 0.010(2) -0.018(2)
C78 0.056(3) 0.037(3) 0.049(3) -0.008(2) -0.008(2) -0.007(2)
C40 0.037(3) 0.039(3) 0.048(3) 0.000(2) 0.007(2) -0.005(2)
N191 0.067(3) 0.036(2) 0.053(3) -0.002(2) -0.021(2) 0.006(2)
C193 0.055(3) 0.032(3) 0.063(4) 0.005(2) -0.013(3) -0.008(2)
C197 0.168(8) 0.056(4) 0.044(4) -0.001(3) -0.014(4) 0.044(5)
C98 0.036(3) 0.052(3) 0.022(2) -0.003(2) 0.0056(18) -0.026(2)
C136 0.045(3) 0.040(3) 0.042(3) -0.018(2) 0.012(2) -0.010(2)
C183 0.047(3) 0.039(3) 0.047(3) -0.010(2) -0.016(2) 0.009(2)
C174 0.062(3) 0.027(3) 0.045(3) -0.004(2) -0.007(2) -0.004(2)
C159 0.061(4) 0.077(4) 0.029(3) 0.000(3) 0.012(2) -0.036(3)
C13 0.074(4) 0.042(3) 0.035(3) -0.008(2) 0.024(3) -0.023(3)
C157 0.095(5) 0.053(3) 0.028(3) -0.003(2) 0.004(3) -0.041(3)
C175 0.055(3) 0.027(2) 0.047(3) 0.001(2) -0.010(2) -0.004(2)
C239 0.040(3) 0.058(3) 0.027(2) 0.006(2) 0.0049(19) -0.013(2)
C177 0.082(4) 0.048(3) 0.041(3) -0.004(3) -0.006(3) -0.009(3)
C201 0.040(3) 0.045(3) 0.026(2) -0.002(2) -0.0122(19) -0.001(2)
C243 0.043(3) 0.060(3) 0.028(2) -0.001(2) 0.003(2) -0.026(2)
N71 0.095(4) 0.053(3) 0.051(3) -0.003(2) -0.009(3) -0.022(3)
C156 0.132(6) 0.066(4) 0.028(3) -0.019(3) 0.034(3) -0.054(4)
C236 0.095(5) 0.043(3) 0.032(3) -0.007(2) 0.019(3) -0.028(3)
C137 0.047(3) 0.037(3) 0.064(4) -0.029(3) 0.009(3) -0.002(2)
C82 0.062(4) 0.038(3) 0.103(5) -0.019(3) -0.035(4) 0.009(3)
C216 0.051(3) 0.038(3) 0.051(3) -0.017(2) 0.011(2) -0.019(2)
C117 0.050(3) 0.047(3) 0.059(4) -0.026(3) 0.012(3) -0.002(2)
C179 0.034(3) 0.040(3) 0.063(4) -0.010(2) -0.008(2) -0.007(2)
C74 0.075(4) 0.041(3) 0.061(4) -0.008(3) -0.011(3) -0.008(3)
C217 0.043(4) 0.079(5) 0.081(5) -0.049(4) 0.020(3) -0.016(3)
C97 0.091(4) 0.064(4) 0.018(2) 0.003(2) 0.001(2) -0.047(3)
C2 0.035(3) 0.022(3) 0.109(5) 0.000(3) -0.016(3) 0.002(2)
C54 0.068(4) 0.044(3) 0.055(4) -0.002(3) -0.026(3) 0.007(3)
C36 0.056(3) 0.030(3) 0.069(4) -0.017(3) 0.018(3) -0.012(2)
C200 0.058(3) 0.036(3) 0.052(3) -0.003(2) -0.025(3) -0.003(2)
C182 0.046(3) 0.036(3) 0.039(3) -0.006(2) -0.011(2) 0.004(2)
C76 0.087(5) 0.057(4) 0.090(5) -0.015(4) 0.021(4) -0.008(4)
C37 0.040(3) 0.045(3) 0.055(3) -0.029(3) 0.005(2) -0.001(2)
C102 0.032(3) 0.059(3) 0.035(3) -0.002(2) 0.0085(19) -0.013(2)
C180 0.038(3) 0.032(3) 0.056(3) -0.009(2) -0.004(2) 0.000(2)
C73 0.048(3) 0.025(3) 0.084(4) -0.001(3) -0.008(3) -0.001(2)
C96 0.082(4) 0.052(3) 0.024(2) -0.009(2) 0.008(2) -0.029(3)
C79 0.130(6) 0.021(3) 0.079(5) -0.005(3) -0.043(4) 0.004(3)
C99 0.043(3) 0.068(4) 0.029(3) 0.000(2) 0.007(2) -0.018(3)
C59 0.068(4) 0.028(3) 0.045(3) -0.001(2) -0.016(3) -0.002(2)
C5 0.042(3) 0.029(3) 0.103(5) -0.005(3) 0.002(3) -0.009(2)
C173 0.068(4) 0.030(3) 0.070(4) -0.007(3) 0.004(3) -0.004(3)
C62 0.075(4) 0.046(3) 0.054(3) -0.011(3) -0.038(3) 0.017(3)
C56 0.073(4) 0.044(4) 0.082(5) 0.003(3) 0.007(4) 0.001(3)
C100 0.040(3) 0.072(4) 0.025(2) 0.001(2) 0.005(2) -0.019(3)
C103 0.046(3) 0.069(4) 0.026(2) 0.004(2) -0.001(2) -0.024(3)
C75 0.095(5) 0.054(4) 0.056(4) -0.015(3) -0.002(3) -0.034(4)
C77 0.252(13) 0.100(7) 0.060(5) -0.030(5) 0.036(6) -0.100(8)
C196 0.090(5) 0.049(4) 0.083(5) 0.006(3) 0.025(4) 0.006(3)
C195 0.070(4) 0.037(3) 0.045(3) -0.003(2) -0.019(3) 0.017(3)
C57 0.126(7) 0.066(5) 0.052(4) 0.007(3) -0.013(4) 0.045(4)
C80 0.091(5) 0.038(3) 0.085(5) -0.004(3) -0.060(4) 0.008(3)
C63 0.091(5) 0.045(3) 0.063(4) -0.002(3) -0.047(4) 0.017(3)
C176 0.101(6) 0.063(5) 0.096(6) -0.022(4) 0.046(5) -0.020(4)
C16 0.292(13) 0.089(6) 0.041(4) -0.030(4) 0.069(6) -0.137(8)
C83 0.099(6) 0.067(5) 0.158(9) -0.047(5) -0.070(6) 0.022(4)
C19A 0.090(8) 0.086(8) 0.024(4) 0.009(4) 0.000(4) -0.051(6)
C23A 0.062(5) 0.066(5) 0.033(3) -0.013(3) 0.012(3) -0.021(4)
C20A 0.116(10) 0.100(9) 0.026(4) 0.013(5) -0.001(5) -0.074(7)
C22A 0.106(8) 0.088(7) 0.033(4) -0.009(4) 0.021(4) -0.049(6)
C22B 0.033(9) 0.011(7) 0.015(7) 0.003(5) 0.015(6) 0.002(6)
C23B 0.062(5) 0.066(5) 0.033(3) -0.013(3) 0.012(3) -0.021(4)
C19B 0.027(11) 0.025(10) 0.020(9) -0.005(7) -0.001(7) -0.013(7)
C21 0.059(3) 0.041(3) 0.030(3) -0.006(2) 0.019(2) -0.013(2)
C18 0.080(4) 0.048(3) 0.024(2) -0.007(2) 0.023(2) -0.026(3)
C8 0.039(12) 0.017(9) 0.032(10) -0.009(7) 0.019(8) 0.000(8)

loop_
_atom_type_symbol
_atom_type_description
_atom_type_scat_dispersion_real
_atom_type_scat_dispersion_imag
_atom_type_scat_source
C C 0.0033 0.0016 'International Tables Vol C Tables 4.2.6.8 and 6.1.1.4'
H H 0.0000 0.0000 'International Tables Vol C Tables 4.2.6.8 and 6.1.1.4'
N N 0.0061 0.0033 'International Tables Vol C Tables 4.2.6.8 and 6.1.1.4'
O O 0.0106 0.0060 'International Tables Vol C Tables 4.2.6.8 and 6.1.1.4'
Cl Cl 0.1484 0.1585 'International Tables Vol C Tables 4.2.6.8 and 6.1.1.4'
Mn Mn 0.3368 0.7283 'International Tables Vol C Tables 4.2.6.8 and 6.1.1.4'
Co Co 0.3494 0.9721 'International Tables Vol C Tables 4.2.6.8 and 6.1.1.4'

loop_
_geom_angle_atom_site_label_1
_geom_angle_atom_site_label_2
_geom_angle_atom_site_label_3
_geom_angle
_geom_angle_site_symmetry_1
_geom_angle_site_symmetry_3
O186 Mn2 O166 93.47(15) 2_545 .
O186 Mn2 O65 178.36(14) 2_545 .
O166 Mn2 O65 86.99(15) . .
O186 Mn2 O106 83.73(15) 2_545 3_566
O166 Mn2 O106 177.02(15) . 3_566
O65 Mn2 O106 95.83(14) . 3_566
O186 Mn2 O46 90.53(13) 2_545 1_655
O166 Mn2 O46 89.54(13) . 1_655
O65 Mn2 O46 91.05(12) . 1_655
O106 Mn2 O46 89.45(12) 3_566 1_655
O186 Mn2 O126 84.60(13) 2_545 1_455
O166 Mn2 O126 87.52(12) . 1_455
O65 Mn2 O126 93.85(12) . 1_455
O106 Mn2 O126 93.23(12) 3_566 1_455
O46 Mn2 O126 174.15(11) 1_655 1_455
O86 Mn4 O245 102.99(14) 2_545 3_565
O86 Mn4 O146 101.54(13) 2_545 1_455
O245 Mn4 O146 96.80(12) 3_565 1_455
O86 Mn4 N131 95.67(14) 2_545 .
O245 Mn4 N131 89.39(13) 3_565 .
O146 Mn4 N131 159.86(12) 1_455 .
O86 Mn4 N151 91.05(14) 2_545 .
O245 Mn4 N151 163.99(14) 3_565 .
O146 Mn4 N151 87.75(13) 1_455 .
N131 Mn4 N151 81.49(13) . .
O86 Mn4 O145 157.12(13) 2_545 1_455
O245 Mn4 O145 89.59(13) 3_565 1_455
O146 Mn4 O145 57.49(11) 1_455 1_455
N131 Mn4 O145 103.61(12) . 1_455
N151 Mn4 O145 79.90(13) . 1_455
O86 Mn4 C144 129.53(15) 2_545 1_455
O245 Mn4 C144 95.60(14) 3_565 1_455
O146 Mn4 C144 29.06(13) 1_455 1_455
N131 Mn4 C144 131.40(14) . 1_455
N151 Mn4 C144 80.95(14) . 1_455
O145 Mn4 C144 28.55(13) 1_455 1_455
O205 Mn5 O85 179.81(16) . 2_545
O205 Mn5 O246 85.89(17) . 3_565
O85 Mn5 O246 94.18(16) 2_545 3_565
O205 Mn5 O26 92.67(17) . .
O85 Mn5 O26 87.26(17) 2_545 .
O246 Mn5 O26 178.51(17) 3_565 .
O205 Mn5 O226 89.42(13) . 1_655
O85 Mn5 O226 90.76(13) 2_545 1_655
O246 Mn5 O226 88.60(12) 3_565 1_655
O26 Mn5 O226 91.75(13) . 1_655
O205 Mn5 O146 91.86(13) . 1_455
O85 Mn5 O146 87.96(13) 2_545 1_455
O246 Mn5 O146 89.65(12) 3_565 1_455
O26 Mn5 O146 90.03(12) . 1_455
O226 Mn5 O146 177.75(11) 1_655 1_455
O165 Mn3 O185 99.84(13) . 2_545
O165 Mn3 O126 96.43(12) . 1_455
O185 Mn3 O126 108.22(13) 2_545 1_455
O165 Mn3 N111 91.15(13) . .
O185 Mn3 N111 96.91(13) 2_545 .
O126 Mn3 N111 151.99(13) 1_455 .
O165 Mn3 N91 166.69(14) . .
O185 Mn3 N91 92.37(13) 2_545 .
O126 Mn3 N91 84.66(12) 1_455 .
N111 Mn3 N91 82.07(13) . .
O66 Mn1 O105 101.29(15) . 3_566
O66 Mn1 O46 96.11(13) . 1_655
O105 Mn1 O46 97.80(12) 3_566 1_655
O66 Mn1 N31 97.76(14) . .
O105 Mn1 N31 89.74(13) 3_566 .
O46 Mn1 N31 162.60(13) 1_655 .
O66 Mn1 N11 92.04(14) . .
O105 Mn1 N11 164.88(14) 3_566 .
O46 Mn1 N11 87.71(13) 1_655 .
N31 Mn1 N11 81.36(13) . .
O66 Mn1 O45 152.16(13) . 1_655
O105 Mn1 O45 90.98(14) 3_566 1_655
O46 Mn1 O45 57.18(12) 1_655 1_655
N31 Mn1 O45 107.28(13) . 1_655
N11 Mn1 O45 80.15(14) . 1_655
O66 Mn1 C44 123.90(15) . 1_655
O105 Mn1 C44 98.21(14) 3_566 1_655
O46 Mn1 C44 28.96(13) 1_655 1_655
N31 Mn1 C44 134.49(15) . 1_655
N11 Mn1 C44 79.83(14) . 1_655
O45 Mn1 C44 28.56(13) 1_655 1_655
O206 Mn6 O25 103.83(15) . .
O206 Mn6 N211 95.60(15) . .
O25 Mn6 N211 88.98(14) . .
O206 Mn6 O226 100.84(13) . 1_655
O25 Mn6 O226 95.28(13) . 1_655
N211 Mn6 O226 161.47(14) . 1_655
O206 Mn6 N231 90.58(14) . .
O25 Mn6 N231 163.81(15) . .
N211 Mn6 N231 82.20(14) . .
O226 Mn6 N231 89.10(13) 1_655 .
O206 Mn6 O225 156.43(13) . 1_655
O25 Mn6 O225 88.87(15) . 1_655
N211 Mn6 O225 104.53(14) . 1_655
O226 Mn6 O225 57.67(12) 1_655 1_655
N231 Mn6 O225 80.31(14) . 1_655
O206 Mn6 C224 128.77(14) . 1_655
O25 Mn6 C224 93.93(15) . 1_655
N211 Mn6 C224 132.90(15) . 1_655
O226 Mn6 C224 28.94(13) 1_655 1_655
N231 Mn6 C224 82.40(15) . 1_655
O225 Mn6 C224 28.81(13) 1_655 1_655
N171 Co2 N191 92.42(19) . .
N171 Co2 Cl3 109.28(14) . .
N191 Co2 Cl3 111.89(14) . .
N171 Co2 Cl4 110.46(14) . .
N191 Co2 Cl4 111.02(16) . .
Cl3 Co2 Cl4 118.66(7) . .
N51 Co1 N71 91.1(2) . .
N51 Co1 Cl1 112.17(15) . .
N71 Co1 Cl1 108.98(18) . .
N51 Co1 Cl2 110.91(16) . .
N71 Co1 Cl2 111.96(18) . .
Cl1 Co1 Cl2 118.44(7) . .
C224 O226 Mn6 93.8(3) . 1_455
C224 O226 Mn5 138.1(3) . 1_455
Mn6 O226 Mn5 107.46(13) 1_455 1_455
C164 O165 Mn3 126.6(3) . .
C124 O126 Mn3 100.9(3) . 1_655
C124 O126 Mn2 136.2(3) . 1_655
Mn3 O126 Mn2 108.19(13) 1_655 1_655
C235 N231 N232 105.9(3) . .
C235 N231 Mn6 131.8(3) . .
N232 N231 Mn6 121.2(3) . .
C244 O245 Mn4 128.2(3) . 3_565
C44 O46 Mn1 96.9(3) . 1_455
C44 O46 Mn2 131.7(3) . 1_455
Mn1 O46 Mn2 108.87(13) 1_455 1_455
C244 O246 Mn5 141.0(3) . 3_565
C144 O146 Mn4 95.3(3) . 1_655
C144 O146 Mn5 137.2(3) . 1_655
Mn4 O146 Mn5 108.09(12) 1_655 1_655
N131 N132 C133 111.7(3) . .
N131 N132 C4 117.2(3) . .
C133 N132 C4 130.4(3) . .
C135 N131 N132 105.8(3) . .
C135 N131 Mn4 126.7(3) . .
N132 N131 Mn4 123.9(3) . .
C104 O106 Mn2 137.3(3) . 3_566
C184 O185 Mn3 117.3(3) . 2
C24 O25 Mn6 130.8(3) . .
C224 O225 Mn6 86.6(3) . 1_455
C144 O145 Mn4 86.2(3) . 1_655
C164 O166 Mn2 142.7(3) . .
C153 N152 N151 112.0(3) . .
C153 N152 C4 129.7(4) . .
N151 N152 C4 118.4(3) . .
C13 N12 N11 111.2(4) . .
C13 N12 C1 130.3(4) . .
N11 N12 C1 118.5(4) . .
C233 N232 N231 111.5(3) . .
C233 N232 C6 130.3(4) . .
N231 N232 C6 118.2(3) . .
C64 O65 Mn2 140.9(3) . .
C155 N151 N152 106.9(3) . .
C155 N151 Mn4 131.3(3) . .
N152 N151 Mn4 121.1(3) . .
C204 O205 Mn5 144.3(4) . .
C24 O26 Mn5 140.0(3) . .
C113 N112 N111 111.5(3) . .
C113 N112 C3 129.8(3) . .
N111 N112 C3 118.0(3) . .
C204 O206 Mn6 126.4(3) . .
C115 N111 N112 104.8(3) . .
C115 N111 Mn3 129.2(3) . .
N112 N111 Mn3 123.6(2) . .
C213 N212 N211 111.6(3) . .
C213 N212 C6 129.7(4) . .
N211 N212 C6 118.0(3) . .
C44 O45 Mn1 83.8(3) . 1_455
C104 O105 Mn1 131.7(3) . 3_566
C84 O85 Mn5 145.3(4) . 2
C35 N31 N32 107.0(3) . .
C35 N31 Mn1 128.5(3) . .
N32 N31 Mn1 124.0(2) . .
C84 O86 Mn4 125.2(3) . 2
N132 C4 N152 111.0(3) . .
N132 C4 H4A 109.4 . .
N152 C4 H4A 109.4 . .
N132 C4 H4B 109.4 . .
N152 C4 H4B 109.4 . .
H4A C4 H4B 108.0 . .
C15 N11 N12 105.4(4) . .
C15 N11 Mn1 131.3(3) . .
N12 N11 Mn1 119.9(2) . .
C184 O186 Mn2 155.1(4) . 2
C64 O66 Mn1 126.9(3) . .
C95 N91 N92 105.6(3) . .
C95 N91 Mn3 132.1(3) . .
N92 N91 Mn3 121.5(2) . .
C93 N92 N91 112.5(3) . .
C93 N92 C3 129.3(4) . .
N91 N92 C3 117.8(3) . .
C215 N211 N212 106.5(4) . .
C215 N211 Mn6 125.9(3) . .
N212 N211 Mn6 123.3(3) . .
C113 C114 C115 106.0(4) . .
C113 C114 C118 127.3(4) . .
C115 C114 C118 126.4(4) . .
C33 N32 N31 110.4(3) . .
C33 N32 C1 130.7(4) . .
N31 N32 C1 118.1(3) . .
N112 C113 C114 106.7(4) . .
N112 C113 C116 123.1(4) . .
C114 C113 C116 130.1(4) . .
O246 C244 O245 126.8(4) . .
O246 C244 C241 117.0(4) . .
O245 C244 C241 116.2(4) . .
O205 C204 O206 126.3(5) . .
O205 C204 C201 116.8(5) . .
O206 C204 C201 116.9(4) . .
N32 C33 C34 106.0(4) . .
N32 C33 C36 122.8(4) . .
C34 C33 C36 131.2(5) . .
O86 C84 O85 127.0(5) . .
O86 C84 C81 117.1(4) . .
O85 C84 C81 115.8(4) . .
N112 C3 N92 111.1(3) . .
N112 C3 H3A 109.4 . .
N92 C3 H3A 109.4 . .
N112 C3 H3B 109.4 . .
N92 C3 H3B 109.4 . .
H3A C3 H3B 108.0 . .
C43 C38 C39 119.1(4) . .
C43 C38 C34 119.8(4) . .
C39 C38 C34 121.1(4) . .
C133 C134 C135 107.7(4) . .
C133 C134 C138 127.1(4) . .
C135 C134 C138 125.0(4) . .
C134 C133 N132 105.9(4) . .
C134 C133 C136 131.7(4) . .
N132 C133 C136 122.4(4) . .
C143 C138 C139 119.5(4) . .
C143 C138 C134 118.7(4) . .
C139 C138 C134 121.7(4) . .
C213 C214 C215 105.9(4) . .
C213 C214 C218 127.6(4) . .
C215 C214 C218 126.5(4) . .
O105 C104 O106 125.2(4) . .
O105 C104 C101 117.6(4) . .
O106 C104 C101 117.2(4) . .
C121 C122 C123 118.5(4) . .
C121 C122 H122 120.7 . .
C123 C122 H122 120.7 . .
C142 C143 C138 120.5(4) . .
C142 C143 H143 119.7 . .
C138 C143 H143 119.7 . .
N151 C155 C154 108.9(4) . .
N151 C155 C157 122.1(4) . .
C154 C155 C157 129.0(4) . .
O166 C164 O165 127.2(4) . .
O166 C164 C161 116.0(4) . .
O165 C164 C161 116.7(4) . .
C42 C41 C40 119.9(4) . .
C42 C41 C44 118.5(4) . .
C40 C41 C44 121.5(4) . .
C233 C234 C235 105.0(4) . .
C233 C234 C238 126.6(4) . .
C235 C234 C238 128.4(4) . .
N232 C233 C234 107.4(4) . .
N232 C233 C236 122.5(4) . .
C234 C233 C236 130.1(4) . .
N152 C153 C154 106.4(4) . .
N152 C153 C156 123.7(4) . .
C154 C153 C156 129.8(4) . .
C223 C222 C221 119.9(4) . .
C223 C222 H222 120.1 . .
C221 C222 H222 120.1 . .
N231 C235 C234 110.3(4) . .
N231 C235 C237 120.9(4) . .
C234 C235 C237 128.8(4) . .
C118 C119 C120 120.2(5) . .
C118 C119 H119 119.9 . .
C120 C119 H119 119.9 . .
N11 C15 C14 111.1(4) . .
N11 C15 C17 120.2(4) . .
C14 C15 C17 128.7(4) . .
C140 C141 C142 119.2(4) . .
C140 C141 C144 121.9(4) . .
C142 C141 C144 118.8(4) . .
C223 C218 C219 118.6(5) . .
C223 C218 C214 119.3(4) . .
C219 C218 C214 122.1(4) . .
O145 C144 O146 120.5(4) . .
O145 C144 C141 120.1(4) . .
O146 C144 C141 119.4(4) . .
O145 C144 Mn4 65.2(2) . 1_655
O146 C144 Mn4 55.7(2) . 1_655
C141 C144 Mn4 171.5(3) . 1_655
N191 N192 C193 111.0(5) . .
N191 N192 C5 117.8(5) . .
C193 N192 C5 131.2(5) . .
N212 C213 C214 106.2(4) . .
N212 C213 C216 123.9(4) . .
C214 C213 C216 129.9(5) . .
C239 C238 C243 118.2(4) . .
C239 C238 C234 121.5(4) . .
C243 C238 C234 120.2(4) . .
O186 C184 O185 124.9(4) . .
O186 C184 C181 117.0(4) . .
O185 C184 C181 118.0(4) . .
N212 C6 N232 111.4(4) . .
N212 C6 H6A 109.3 . .
N232 C6 H6A 109.3 . .
N212 C6 H6B 109.3 . .
N232 C6 H6B 109.3 . .
H6A C6 H6B 108.0 . .
C219 C220 C221 120.7(5) . .
C219 C220 H220 119.7 . .
C221 C220 H220 119.7 . .
C222 C223 C218 121.5(5) . .
C222 C223 H223 119.3 . .
C218 C223 H223 119.3 . .
C143 C142 C141 120.2(4) . .
C143 C142 H142 119.9 . .
C141 C142 H142 119.9 . .
C222 C221 C220 119.0(4) . .
C222 C221 C224 119.3(4) . .
C220 C221 C224 121.6(4) . .
O25 C24 O26 125.4(4) . .
O25 C24 C21 117.5(4) . .
O26 C24 C21 117.1(4) . .
N31 C35 C34 109.6(4) . .
N31 C35 C37 120.8(4) . .
C34 C35 C37 129.6(4) . .
C160 C161 C162 118.6(4) . .
C160 C161 C164 122.8(4) . .
C162 C161 C164 118.5(4) . .
O65 C64 O66 126.4(4) . .
O65 C64 C61 116.3(4) . .
O66 C64 C61 117.3(4) . .
C43 C42 C41 119.7(4) . .
C43 C42 H42 120.2 . .
C41 C42 H42 120.2 . .
C173 N172 N171 111.8(4) . .
C173 N172 C5 130.0(5) . .
N171 N172 C5 118.1(5) . .
N111 C115 C114 111.0(4) . .
N111 C115 C117 120.1(4) . .
C114 C115 C117 128.8(4) . .
O125 C124 O126 121.4(4) . .
O125 C124 C121 122.2(4) . .
O126 C124 C121 116.4(4) . .
C220 C219 C218 120.4(5) . .
C220 C219 H219 119.8 . .
C218 C219 H219 119.8 . .
C118 C123 C122 122.0(4) . .
C118 C123 H123 119.0 . .
C122 C123 H123 119.0 . .
C121 C120 C119 120.0(4) . .
C121 C120 H120 120.0 . .
C119 C120 H120 120.0 . .
C243 C242 C241 120.7(4) . .
C243 C242 H242 119.7 . .
C241 C242 H242 119.7 . .
C93 C94 C95 105.6(4) . .
C93 C94 C98 125.4(4) . .
C95 C94 C98 128.8(4) . .
O225 C224 O226 121.6(4) . .
O225 C224 C221 119.3(4) . .
O226 C224 C221 119.1(4) . .
O225 C224 Mn6 64.6(2) . 1_455
O226 C224 Mn6 57.2(2) . 1_455
C221 C224 Mn6 171.4(3) . 1_455
C33 C34 C35 106.9(4) . .
C33 C34 C38 128.1(4) . .
C35 C34 C38 124.9(4) . .
C55 N51 N52 104.8(5) . .
C55 N51 Co1 136.4(5) . .
N52 N51 Co1 118.6(3) . .
N91 C95 C94 110.5(4) . .
N91 C95 C97 121.5(4) . .
C94 C95 C97 127.9(4) . .
N131 C135 C134 108.9(4) . .
N131 C135 C137 120.8(4) . .
C134 C135 C137 130.3(4) . .
C42 C43 C38 121.3(4) . .
C42 C43 H43 119.4 . .
C38 C43 H43 119.4 . .
C53 N52 N51 110.6(5) . .
C53 N52 C2 132.0(6) . .
N51 N52 C2 117.2(5) . .
O45 C44 O46 120.6(4) . .
O45 C44 C41 121.2(4) . .
O46 C44 C41 118.2(4) . .
O45 C44 Mn1 67.6(2) . 1_455
O46 C44 Mn1 54.1(2) . 1_455
C41 C44 Mn1 164.8(3) . 1_455
C138 C139 C140 119.8(4) . .
C138 C139 H139 120.1 . .
C140 C139 H139 120.1 . .
C13 C14 C15 105.0(4) . .
C13 C14 C18 127.2(5) . .
C15 C14 C18 127.7(4) . .
C123 C118 C119 118.7(4) . .
C123 C118 C114 119.1(4) . .
C119 C118 C114 122.2(4) . .
C240 C241 C242 118.9(4) . .
C240 C241 C244 121.9(4) . .
C242 C241 C244 119.1(4) . .
C100 C101 C102 119.6(4) . .
C100 C101 C104 120.8(4) . .
C102 C101 C104 119.6(4) . .
C73 N72 N71 109.9(5) . .
C73 N72 C2 132.6(6) . .
N71 N72 C2 117.4(5) . .
C175 N171 N172 105.5(4) . .
C175 N171 Co2 135.2(4) . .
N172 N171 Co2 119.3(3) . .
C141 C140 C139 120.8(4) . .
C141 C140 H140 119.6 . .
C139 C140 H140 119.6 . .
C159 C158 C163 118.6(4) . .
C159 C158 C154 120.4(4) . .
C163 C158 C154 120.9(4) . .
N92 C93 C94 105.8(4) . .
N92 C93 C96 124.0(4) . .
C94 C93 C96 130.2(4) . .
N32 C1 N12 110.6(4) . .
N32 C1 H1A 109.5 . .
N12 C1 H1A 109.5 . .
N32 C1 H1B 109.5 . .
N12 C1 H1B 109.5 . .
H1A C1 H1B 108.1 . .
C60 C61 C62 119.1(5) . .
C60 C61 C64 121.6(4) . .
C62 C61 C64 119.3(4) . .
C82 C81 C80 118.4(5) . .
C82 C81 C84 121.1(5) . .
C80 C81 C84 120.6(4) . .
C162 C163 C158 120.3(5) . .
C162 C163 H163 119.8 . .
C158 C163 H163 119.8 . .
C203 C202 C201 119.9(5) . .
C203 C202 H202 120.0 . .
C201 C202 H202 120.0 . .
C120 C121 C122 120.5(4) . .
C120 C121 C124 121.1(4) . .
C122 C121 C124 118.3(4) . .
C241 C240 C239 120.4(4) . .
C241 C240 H240 119.8 . .
C239 C240 H240 119.8 . .
N52 C53 C54 107.9(6) . .
N52 C53 C56 121.4(6) . .
C54 C53 C56 130.7(6) . .
C113 C116 H11A 109.5 . .
C113 C116 H11B 109.5 . .
H11A C116 H11B 109.5 . .
C113 C116 H11C 109.5 . .
H11A C116 H11C 109.5 . .
H11B C116 H11C 109.5 . .
N211 C215 C214 109.8(4) . .
N211 C215 C217 122.6(4) . .
C214 C215 C217 127.6(5) . .
N51 C55 C54 110.3(6) . .
N51 C55 C57 122.3(5) . .
C54 C55 C57 127.3(5) . .
C235 C237 H23A 109.5 . .
C235 C237 H23B 109.5 . .
H23A C237 H23B 109.5 . .
C235 C237 H23C 109.5 . .
H23A C237 H23C 109.5 . .
H23B C237 H23C 109.5 . .
C163 C162 C161 120.8(4) . .
C163 C162 H162 119.6 . .
C161 C162 H162 119.6 . .
C15 C17 H17A 109.5 . .
C15 C17 H17B 109.5 . .
H17A C17 H17B 109.5 . .
C15 C17 H17C 109.5 . .
H17A C17 H17C 109.5 . .
H17B C17 H17C 109.5 . .
C40 C39 C38 120.2(5) . .
C40 C39 H39 119.9 . .
C38 C39 H39 119.9 . .
C59 C58 C63 118.2(5) . .
C59 C58 C54 121.8(5) . .
C63 C58 C54 119.8(5) . .
C202 C203 C198 120.7(5) . .
C202 C203 H203 119.7 . .
C198 C203 H203 119.7 . .
C180 C181 C182 119.2(4) . .
C180 C181 C184 122.0(4) . .
C182 C181 C184 118.7(4) . .
C200 C199 C198 121.8(5) . .
C200 C199 H199 119.1 . .
C198 C199 H199 119.1 . .
C199 C198 C203 117.8(5) . .
C199 C198 C194 119.5(5) . .
C203 C198 C194 122.4(5) . .
C61 C60 C59 121.4(5) . .
C61 C60 H60 119.3 . .
C59 C60 H60 119.3 . .
C193 C194 C195 106.6(5) . .
C193 C194 C198 126.0(5) . .
C195 C194 C198 126.9(5) . .
C179 C178 C183 118.4(5) . .
C179 C178 C174 120.4(5) . .
C183 C178 C174 121.2(5) . .
C161 C160 C159 121.0(5) . .
C161 C160 H160 119.5 . .
C159 C160 H160 119.5 . .
C153 C154 C155 105.8(4) . .
C153 C154 C158 125.4(4) . .
C155 C154 C158 128.8(4) . .
C79 C78 C83 119.0(5) . .
C79 C78 C74 118.1(5) . .
C83 C78 C74 122.8(6) . .
C39 C40 C41 119.7(5) . .
C39 C40 H40 120.2 . .
C41 C40 H40 120.2 . .
C195 N191 N192 105.8(5) . .
C195 N191 Co2 132.6(5) . .
N192 N191 Co2 117.2(3) . .
C194 C193 N192 106.1(5) . .
C194 C193 C196 132.2(5) . .
N192 C193 C196 121.7(5) . .
C195 C197 H19A 109.5 . .
C195 C197 H19B 109.5 . .
H19A C197 H19B 109.5 . .
C195 C197 H19C 109.5 . .
H19A C197 H19C 109.5 . .
H19B C197 H19C 109.5 . .
C99 C98 C103 117.6(4) . .
C99 C98 C94 121.6(4) . .
C103 C98 C94 120.8(4) . .
C133 C136 H13A 109.5 . .
C133 C136 H13B 109.5 . .
H13A C136 H13B 109.5 . .
C133 C136 H13C 109.5 . .
H13A C136 H13C 109.5 . .
H13B C136 H13C 109.5 . .
C182 C183 C178 121.4(5) . .
C182 C183 H183 119.3 . .
C178 C183 H183 119.3 . .
C173 C174 C175 106.6(5) . .
C173 C174 C178 128.6(5) . .
C175 C174 C178 124.6(5) . .
C160 C159 C158 120.6(5) . .
C160 C159 H159 119.7 . .
C158 C159 H159 119.7 . .
N12 C13 C14 107.3(4) . .
N12 C13 C16 122.1(4) . .
C14 C13 C16 130.6(5) . .
C155 C157 H15A 109.5 . .
C155 C157 H15B 109.5 . .
H15A C157 H15B 109.5 . .
C155 C157 H15C 109.5 . .
H15A C157 H15C 109.5 . .
H15B C157 H15C 109.5 . .
N171 C175 C174 110.0(5) . .
N171 C175 C177 121.4(5) . .
C174 C175 C177 128.6(5) . .
C238 C239 C240 121.9(4) . .
C238 C239 H239 119.1 . .
C240 C239 H239 119.1 . .
C175 C177 H17D 109.5 . .
C175 C177 H17E 109.5 . .
H17D C177 H17E 109.5 . .
C175 C177 H17F 109.5 . .
H17D C177 H17F 109.5 . .
H17E C177 H17F 109.5 . .
C202 C201 C200 120.3(5) . .
C202 C201 C204 121.6(5) . .
C200 C201 C204 118.1(4) . .
C242 C243 C238 119.7(4) . .
C242 C243 H243 120.2 . .
C238 C243 H243 120.2 . .
C75 N71 N72 106.5(5) . .
C75 N71 Co1 132.9(5) . .
N72 N71 Co1 118.9(4) . .
C153 C156 H15D 109.5 . .
C153 C156 H15E 109.5 . .
H15D C156 H15E 109.5 . .
C153 C156 H15F 109.5 . .
H15D C156 H15F 109.5 . .
H15E C156 H15F 109.5 . .
C233 C236 H23D 109.5 . .
C233 C236 H23E 109.5 . .
H23D C236 H23E 109.5 . .
C233 C236 H23F 109.5 . .
H23D C236 H23F 109.5 . .
H23E C236 H23F 109.5 . .
C135 C137 H13D 109.5 . .
C135 C137 H13E 109.5 . .
H13D C137 H13E 109.5 . .
C135 C137 H13F 109.5 . .
H13D C137 H13F 109.5 . .
H13E C137 H13F 109.5 . .
C81 C82 C83 120.2(6) . .
C81 C82 H82 119.9 . .
C83 C82 H82 119.9 . .
C213 C216 H21A 109.5 . .
C213 C216 H21B 109.5 . .
H21A C216 H21B 109.5 . .
C213 C216 H21C 109.5 . .
H21A C216 H21C 109.5 . .
H21B C216 H21C 109.5 . .
C115 C117 H11D 109.5 . .
C115 C117 H11E 109.5 . .
H11D C117 H11E 109.5 . .
C115 C117 H11F 109.5 . .
H11D C117 H11F 109.5 . .
H11E C117 H11F 109.5 . .
C178 C179 C180 121.3(5) . .
C178 C179 H179 119.3 . .
C180 C179 H179 119.3 . .
C73 C74 C75 106.7(5) . .
C73 C74 C78 128.8(6) . .
C75 C74 C78 123.8(6) . .
C215 C217 H21D 109.5 . .
C215 C217 H21E 109.5 . .
H21D C217 H21E 109.5 . .
C215 C217 H21F 109.5 . .
H21D C217 H21F 109.5 . .
H21E C217 H21F 109.5 . .
C95 C97 H97A 109.5 . .
C95 C97 H97B 109.5 . .
H97A C97 H97B 109.5 . .
C95 C97 H97C 109.5 . .
H97A C97 H97C 109.5 . .
H97B C97 H97C 109.5 . .
N72 C2 N52 112.9(5) . .
N72 C2 H2A 109.0 . .
N52 C2 H2A 109.0 . .
N72 C2 H2B 109.0 . .
N52 C2 H2B 109.0 . .
H2A C2 H2B 107.8 . .
C53 C54 C55 106.3(5) . .
C53 C54 C58 127.0(6) . .
C55 C54 C58 126.7(6) . .
C33 C36 H36A 109.5 . .
C33 C36 H36B 109.5 . .
H36A C36 H36B 109.5 . .
C33 C36 H36C 109.5 . .
H36A C36 H36C 109.5 . .
H36B C36 H36C 109.5 . .
C199 C200 C201 119.4(5) . .
C199 C200 H200 120.3 . .
C201 C200 H200 120.3 . .
C183 C182 C181 119.9(5) . .
C183 C182 H182 120.1 . .
C181 C182 H182 120.1 . .
C73 C76 H76A 109.5 . .
C73 C76 H76B 109.5 . .
H76A C76 H76B 109.5 . .
C73 C76 H76C 109.5 . .
H76A C76 H76C 109.5 . .
H76B C76 H76C 109.5 . .
C35 C37 H37A 109.5 . .
C35 C37 H37B 109.5 . .
H37A C37 H37B 109.5 . .
C35 C37 H37C 109.5 . .
H37A C37 H37C 109.5 . .
H37B C37 H37C 109.5 . .
C103 C102 C101 121.1(4) . .
C103 C102 H102 119.5 . .
C101 C102 H102 119.5 . .
C181 C180 C179 119.7(5) . .
C181 C180 H180 120.2 . .
C179 C180 H180 120.2 . .
C74 C73 N72 108.5(6) . .
C74 C73 C76 129.7(6) . .
N72 C73 C76 121.8(5) . .
C93 C96 H96A 109.5 . .
C93 C96 H96B 109.5 . .
H96A C96 H96B 109.5 . .
C93 C96 H96C 109.5 . .
H96A C96 H96C 109.5 . .
H96B C96 H96C 109.5 . .
C78 C79 C80 119.4(5) . .
C78 C79 H79 120.3 . .
C80 C79 H79 120.3 . .
C100 C99 C98 121.2(5) . .
C100 C99 H99 119.4 . .
C98 C99 H99 119.4 . .
C60 C59 C58 120.6(5) . .
C60 C59 H59 119.7 . .
C58 C59 H59 119.7 . .
N172 C5 N192 110.9(5) . .
N172 C5 H5A 109.5 . .
N192 C5 H5A 109.5 . .
N172 C5 H5B 109.5 . .
N192 C5 H5B 109.5 . .
H5A C5 H5B 108.0 . .
N172 C173 C174 106.0(5) . .
N172 C173 C176 123.5(5) . .
C174 C173 C176 130.5(6) . .
C63 C62 C61 120.0(5) . .
C63 C62 H62 120.0 . .
C61 C62 H62 120.0 . .
C53 C56 H56A 109.5 . .
C53 C56 H56B 109.5 . .
H56A C56 H56B 109.5 . .
C53 C56 H56C 109.5 . .
H56A C56 H56C 109.5 . .
H56B C56 H56C 109.5 . .
C101 C100 C99 120.1(5) . .
C101 C100 H100 119.9 . .
C99 C100 H100 119.9 . .
C102 C103 C98 120.1(5) . .
C102 C103 H103 119.9 . .
C98 C103 H103 119.9 . .
N71 C75 C74 108.4(6) . .
N71 C75 C77 123.6(6) . .
C74 C75 C77 127.8(6) . .
C75 C77 H77A 109.5 . .
C75 C77 H77B 109.5 . .
H77A C77 H77B 109.5 . .
C75 C77 H77C 109.5 . .
H77A C77 H77C 109.5 . .
H77B C77 H77C 109.5 . .
C193 C196 H19D 109.5 . .
C193 C196 H19E 109.5 . .
H19D C196 H19E 109.5 . .
C193 C196 H19F 109.5 . .
H19D C196 H19F 109.5 . .
H19E C196 H19F 109.5 . .
N191 C195 C194 110.5(5) . .
N191 C195 C197 122.6(5) . .
C194 C195 C197 126.9(5) . .
C55 C57 H57A 109.5 . .
C55 C57 H57B 109.5 . .
H57A C57 H57B 109.5 . .
C55 C57 H57C 109.5 . .
H57A C57 H57C 109.5 . .
H57B C57 H57C 109.5 . .
C81 C80 C79 121.7(5) . .
C81 C80 H80 119.1 . .
C79 C80 H80 119.1 . .
C62 C63 C58 120.6(5) . .
C62 C63 H63 119.7 . .
C58 C63 H63 119.7 . .
C173 C176 H17G 109.5 . .
C173 C176 H17H 109.5 . .
H17G C176 H17H 109.5 . .
C173 C176 H17I 109.5 . .
H17G C176 H17I 109.5 . .
H17H C176 H17I 109.5 . .
C13 C16 H16A 109.5 . .
C13 C16 H16B 109.5 . .
H16A C16 H16B 109.5 . .
C13 C16 H16C 109.5 . .
H16A C16 H16C 109.5 . .
H16B C16 H16C 109.5 . .
C78 C83 C82 121.2(7) . .
C78 C83 H83 119.4 . .
C82 C83 H83 119.4 . .
C18 C19A C20A 122.3(8) . .
C18 C19A H19G 118.9 . .
C20A C19A H19G 118.9 . .
C22A C23A C18 116.3(7) . .
C22A C23A H23G 121.8 . .
C18 C23A H23G 121.8 . .
C21 C20A C19A 122.9(8) . .
C21 C20A H20A 118.6 . .
C19A C20A H20A 118.6 . .
C23A C22A C21 121.6(7) . .
C23A C22A H22A 119.2 . .
C21 C22A H22A 119.2 . .
C21 C22B C23B 115.2(14) . .
C21 C22B H22B 122.4 . .
C23B C22B H22B 122.4 . .
C18 C23B C22B 123.5(18) . .
C18 C23B H23H 118.3 . .
C22B C23B H23H 118.3 . .
C8 C19B C18 124.7(16) . .
C8 C19B H19H 117.7 . .
C18 C19B H19H 117.7 . .
C22B C21 C8 123.7(10) . .
C20A C21 C22A 115.4(6) . .
C20A C21 C24 124.6(6) . .
C22B C21 C24 116.9(7) . .
C8 C21 C24 118.9(9) . .
C22A C21 C24 118.7(5) . .
C23B C18 C19B 112.1(12) . .
C19A C18 C14 123.3(6) . .
C23B C18 C14 121.7(9) . .
C19B C18 C14 124.7(9) . .
C19A C18 C23A 118.9(6) . .
C14 C18 C23A 116.6(5) . .
C19B C8 C21 117.5(15) . .
C19B C8 H8 121.3 . .
C21 C8 H8 121.3 . .

loop_
_geom_bond_atom_site_label_1
_geom_bond_atom_site_label_2
_geom_bond_distance
_geom_bond_site_symmetry_2
Mn2 O186 2.098(3) 2_545
Mn2 O166 2.098(3) .
Mn2 O65 2.111(3) .
Mn2 O106 2.117(3) 3_566
Mn2 O46 2.213(3) 1_655
Mn2 O126 2.228(3) 1_455
Mn4 O86 2.093(3) 2_545
Mn4 O245 2.098(3) 3_565
Mn4 O146 2.181(3) 1_455
Mn4 N131 2.195(4) .
Mn4 N151 2.304(4) .
Mn4 O145 2.393(3) 1_455
Mn4 C144 2.630(5) 1_455
Mn5 O205 2.110(3) .
Mn5 O85 2.111(3) 2_545
Mn5 O246 2.114(3) 3_565
Mn5 O26 2.118(3) .
Mn5 O226 2.231(3) 1_655
Mn5 O146 2.249(3) 1_455
Mn3 O165 2.115(3) .
Mn3 O185 2.120(3) 2_545
Mn3 O126 2.159(3) 1_455
Mn3 N111 2.218(4) .
Mn3 N91 2.308(3) .
Mn1 O66 2.080(3) .
Mn1 O105 2.110(3) 3_566
Mn1 O46 2.148(3) 1_655
Mn1 N31 2.197(4) .
Mn1 N11 2.289(4) .
Mn1 O45 2.447(3) 1_655
Mn1 C44 2.632(5) 1_655
Mn6 O206 2.075(3) .
Mn6 O25 2.099(3) .
Mn6 N211 2.203(4) .
Mn6 O226 2.202(3) 1_655
Mn6 N231 2.290(4) .
Mn6 O225 2.364(3) 1_655
Mn6 C224 2.613(5) 1_655
Co2 N171 2.014(5) .
Co2 N191 2.032(5) .
Co2 Cl3 2.2346(16) .
Co2 Cl4 2.236(2) .
Co1 N51 2.007(5) .
Co1 N71 2.018(6) .
Co1 Cl1 2.2323(16) .
Co1 Cl2 2.232(2) .
O226 C224 1.267(5) .
O226 Mn6 2.202(3) 1_455
O226 Mn5 2.232(3) 1_455
O165 C164 1.261(5) .
O126 C124 1.298(5) .
O126 Mn3 2.159(3) 1_655
O126 Mn2 2.228(3) 1_655
N231 C235 1.328(6) .
N231 N232 1.358(5) .
O245 C244 1.262(5) .
O245 Mn4 2.098(3) 3_565
O46 C44 1.284(6) .
O46 Mn1 2.148(3) 1_455
O46 Mn2 2.213(3) 1_455
O246 C244 1.242(5) .
O246 Mn5 2.114(3) 3_565
O146 C144 1.283(6) .
O146 Mn4 2.181(3) 1_655
O146 Mn5 2.249(3) 1_655
N132 N131 1.367(5) .
N132 C133 1.375(6) .
N132 C4 1.447(5) .
N131 C135 1.353(6) .
O106 C104 1.247(6) .
O106 Mn2 2.117(3) 3_566
O185 C184 1.264(6) .
O185 Mn3 2.120(3) 2
O25 C24 1.244(6) .
O225 C224 1.261(6) .
O225 Mn6 2.364(3) 1_455
O145 C144 1.260(6) .
O145 Mn4 2.393(3) 1_655
O166 C164 1.239(5) .
N152 C153 1.344(5) .
N152 N151 1.346(5) .
N152 C4 1.461(5) .
O125 C124 1.237(5) .
N12 C13 1.344(6) .
N12 N11 1.369(5) .
N12 C1 1.466(5) .
N232 C233 1.336(5) .
N232 C6 1.458(5) .
O65 C64 1.246(5) .
N151 C155 1.334(6) .
O205 C204 1.237(6) .
O26 C24 1.252(6) .
N112 C113 1.357(5) .
N112 N111 1.380(4) .
N112 C3 1.446(5) .
O206 C204 1.278(6) .
N111 C115 1.337(6) .
N212 C213 1.354(6) .
N212 N211 1.357(5) .
N212 C6 1.444(5) .
O45 C44 1.266(6) .
O45 Mn1 2.447(3) 1_455
O105 C104 1.244(5) .
O105 Mn1 2.110(3) 3_566
O85 C84 1.259(6) .
O85 Mn5 2.112(3) 2
N31 C35 1.317(6) .
N31 N32 1.366(5) .
O86 C84 1.245(6) .
O86 Mn4 2.093(3) 2
C4 H4A 0.9900 .
C4 H4B 0.9900 .
N11 C15 1.322(6) .
O186 C184 1.243(6) .
O186 Mn2 2.098(3) 2
O66 C64 1.249(6) .
N91 C95 1.331(5) .
N91 N92 1.359(5) .
N92 C93 1.359(5) .
N92 C3 1.456(5) .
N211 C215 1.330(6) .
C114 C113 1.375(6) .
C114 C115 1.402(6) .
C114 C118 1.472(6) .
N32 C33 1.365(6) .
N32 C1 1.451(5) .
C113 C116 1.483(6) .
C244 C241 1.514(6) .
C204 C201 1.506(7) .
C33 C34 1.373(6) .
C33 C36 1.486(6) .
C84 C81 1.505(6) .
C3 H3A 0.9900 .
C3 H3B 0.9900 .
C38 C43 1.380(7) .
C38 C39 1.405(7) .
C38 C34 1.492(6) .
C134 C133 1.361(6) .
C134 C135 1.417(6) .
C134 C138 1.494(6) .
C133 C136 1.471(6) .
C138 C143 1.386(6) .
C138 C139 1.392(6) .
C214 C213 1.390(6) .
C214 C215 1.410(6) .
C214 C218 1.477(7) .
C104 C101 1.505(6) .
C122 C121 1.391(6) .
C122 C123 1.402(6) .
C122 H122 0.9500 .
C143 C142 1.383(7) .
C143 H143 0.9500 .
C155 C154 1.418(6) .
C155 C157 1.487(7) .
C164 C161 1.500(6) .
C41 C42 1.386(6) .
C41 C40 1.405(7) .
C41 C44 1.491(6) .
C234 C233 1.380(6) .
C234 C235 1.408(6) .
C234 C238 1.471(6) .
C233 C236 1.492(6) .
C153 C154 1.385(6) .
C153 C156 1.479(7) .
C222 C223 1.374(7) .
C222 C221 1.399(6) .
C222 H222 0.9500 .
C235 C237 1.493(7) .
C119 C118 1.389(6) .
C119 C120 1.408(7) .
C119 H119 0.9500 .
C15 C14 1.404(7) .
C15 C17 1.493(7) .
C141 C140 1.367(7) .
C141 C142 1.408(6) .
C141 C144 1.483(7) .
C218 C223 1.395(7) .
C218 C219 1.400(7) .
C144 Mn4 2.630(5) 1_655
N192 N191 1.372(7) .
N192 C193 1.384(7) .
N192 C5 1.453(7) .
C213 C216 1.486(6) .
C238 C239 1.367(7) .
C238 C243 1.418(6) .
C184 C181 1.505(6) .
C6 H6A 0.9900 .
C6 H6B 0.9900 .
C220 C219 1.375(7) .
C220 C221 1.403(7) .
C220 H220 0.9500 .
C223 H223 0.9500 .
C142 H142 0.9500 .
C221 C224 1.488(6) .
C24 C21 1.497(6) .
C35 C34 1.400(6) .
C35 C37 1.506(6) .
C161 C160 1.376(7) .
C161 C162 1.422(7) .
C64 C61 1.516(6) .
C42 C43 1.380(6) .
C42 H42 0.9500 .
N172 C173 1.364(7) .
N172 N171 1.369(6) .
N172 C5 1.452(6) .
C115 C117 1.510(6) .
C124 C121 1.503(6) .
C219 H219 0.9500 .
C123 C118 1.373(7) .
C123 H123 0.9500 .
C120 C121 1.375(6) .
C120 H120 0.9500 .
C242 C243 1.386(7) .
C242 C241 1.397(7) .
C242 H242 0.9500 .
C94 C93 1.390(6) .
C94 C95 1.419(6) .
C94 C98 1.458(6) .
C224 Mn6 2.613(5) 1_455
N51 C55 1.339(7) .
N51 N52 1.408(7) .
C95 C97 1.494(7) .
C135 C137 1.482(6) .
C43 H43 0.9500 .
N52 C53 1.340(7) .
N52 C2 1.443(6) .
C44 Mn1 2.632(5) 1_455
C139 C140 1.405(7) .
C139 H139 0.9500 .
C14 C13 1.376(7) .
C14 C18 1.471(6) .
C241 C240 1.376(6) .
C101 C100 1.375(7) .
C101 C102 1.385(6) .
N72 C73 1.348(7) .
N72 N71 1.379(7) .
N72 C2 1.431(6) .
N171 C175 1.342(6) .
C140 H140 0.9500 .
C158 C159 1.402(7) .
C158 C163 1.407(7) .
C158 C154 1.478(6) .
C93 C96 1.479(6) .
C1 H1A 0.9900 .
C1 H1B 0.9900 .
C61 C60 1.354(7) .
C61 C62 1.387(7) .
C81 C82 1.347(7) .
C81 C80 1.369(7) .
C163 C162 1.366(7) .
C163 H163 0.9500 .
C202 C203 1.387(7) .
C202 C201 1.381(6) .
C202 H202 0.9500 .
C240 C239 1.383(6) .
C240 H240 0.9500 .
C53 C54 1.365(9) .
C53 C56 1.486(9) .
C116 H11A 0.9800 .
C116 H11B 0.9800 .
C116 H11C 0.9800 .
C215 C217 1.501(7) .
C55 C54 1.412(9) .
C55 C57 1.482(9) .
C237 H23A 0.9800 .
C237 H23B 0.9800 .
C237 H23C 0.9800 .
C162 H162 0.9500 .
C17 H17A 0.9800 .
C17 H17B 0.9800 .
C17 H17C 0.9800 .
C39 C40 1.380(7) .
C39 H39 0.9500 .
C58 C59 1.381(7) .
C58 C63 1.391(8) .
C58 C54 1.490(7) .
C203 C198 1.402(7) .
C203 H203 0.9500 .
C181 C180 1.383(7) .
C181 C182 1.392(7) .
C199 C200 1.375(7) .
C199 C198 1.395(7) .
C199 H199 0.9500 .
C198 C194 1.459(7) .
C60 C59 1.371(7) .
C60 H60 0.9500 .
C194 C193 1.372(8) .
C194 C195 1.410(8) .
C178 C179 1.353(7) .
C178 C183 1.401(7) .
C178 C174 1.483(7) .
C160 C159 1.380(7) .
C160 H160 0.9500 .
C78 C79 1.357(8) .
C78 C83 1.358(10) .
C78 C74 1.494(7) .
C40 H40 0.9500 .
N191 C195 1.335(7) .
C193 C196 1.477(9) .
C197 C195 1.498(9) .
C197 H19A 0.9800 .
C197 H19B 0.9800 .
C197 H19C 0.9800 .
C98 C99 1.401(7) .
C98 C103 1.414(7) .
C136 H13A 0.9800 .
C136 H13B 0.9800 .
C136 H13C 0.9800 .
C183 C182 1.367(7) .
C183 H183 0.9500 .
C174 C173 1.378(8) .
C174 C175 1.410(7) .
C159 H159 0.9500 .
C13 C16 1.500(8) .
C157 H15A 0.9800 .
C157 H15B 0.9800 .
C157 H15C 0.9800 .
C175 C177 1.483(8) .
C239 H239 0.9500 .
C177 H17D 0.9800 .
C177 H17E 0.9800 .
C177 H17F 0.9800 .
C201 C200 1.391(7) .
C243 H243 0.9500 .
N71 C75 1.336(7) .
C156 H15D 0.9800 .
C156 H15E 0.9800 .
C156 H15F 0.9800 .
C236 H23D 0.9800 .
C236 H23E 0.9800 .
C236 H23F 0.9800 .
C137 H13D 0.9800 .
C137 H13E 0.9800 .
C137 H13F 0.9800 .
C82 C83 1.407(9) .
C82 H82 0.9500 .
C216 H21A 0.9800 .
C216 H21B 0.9800 .
C216 H21C 0.9800 .
C117 H11D 0.9800 .
C117 H11E 0.9800 .
C117 H11F 0.9800 .
C179 C180 1.401(7) .
C179 H179 0.9500 .
C74 C73 1.335(8) .
C74 C75 1.427(9) .
C217 H21D 0.9800 .
C217 H21E 0.9800 .
C217 H21F 0.9800 .
C97 H97A 0.9800 .
C97 H97B 0.9800 .
C97 H97C 0.9800 .
C2 H2A 0.9900 .
C2 H2B 0.9900 .
C36 H36A 0.9800 .
C36 H36B 0.9800 .
C36 H36C 0.9800 .
C200 H200 0.9500 .
C182 H182 0.9500 .
C76 C73 1.481(9) .
C76 H76A 0.9800 .
C76 H76B 0.9800 .
C76 H76C 0.9800 .
C37 H37A 0.9800 .
C37 H37B 0.9800 .
C37 H37C 0.9800 .
C102 C103 1.370(7) .
C102 H102 0.9500 .
C180 H180 0.9500 .
C96 H96A 0.9800 .
C96 H96B 0.9800 .
C96 H96C 0.9800 .
C79 C80 1.400(8) .
C79 H79 0.9500 .
C99 C100 1.378(7) .
C99 H99 0.9500 .
C59 H59 0.9500 .
C5 H5A 0.9900 .
C5 H5B 0.9900 .
C173 C176 1.466(9) .
C62 C63 1.376(8) .
C62 H62 0.9500 .
C56 H56A 0.9800 .
C56 H56B 0.9800 .
C56 H56C 0.9800 .
C100 H100 0.9500 .
C103 H103 0.9500 .
C75 C77 1.456(10) .
C77 H77A 0.9800 .
C77 H77B 0.9800 .
C77 H77C 0.9800 .
C196 H19D 0.9800 .
C196 H19E 0.9800 .
C196 H19F 0.9800 .
C57 H57A 0.9800 .
C57 H57B 0.9800 .
C57 H57C 0.9800 .
C80 H80 0.9500 .
C63 H63 0.9500 .
C176 H17G 0.9800 .
C176 H17H 0.9800 .
C176 H17I 0.9800 .
C16 H16A 0.9800 .
C16 H16B 0.9800 .
C16 H16C 0.9800 .
C83 H83 0.9500 .
C19A C18 1.286(10) .
C19A C20A 1.399(11) .
C19A H19G 0.9500 .
C23A C22A 1.379(10) .
C23A C18 1.487(9) .
C23A H23G 0.9500 .
C20A C21 1.332(10) .
C20A H20A 0.9500 .
C22A C21 1.466(10) .
C22A H22A 0.9500 .
C22B C21 1.385(15) .
C22B C23B 1.42(2) .
C22B H22B 0.9500 .
C23B C18 1.43(3) .
C23B H23H 0.9500 .
C19B C8 1.34(3) .
C19B C18 1.438(18) .
C19B H19H 0.9500 .
C21 C8 1.41(2) .
C8 H8 0.9500 .
